data_4023837
loop_
_publ_author_name
'Kimberly N. White'
'Taro Amagata'
'Allen G. Oliver'
'Karen Tenney'
'Philip J. Wenzel'
'Phillip Crews'

_publ_contact_author_address
;
Department of Chemistry and Biochemistry,
University of California, Santa Cruz,
1156 High Street,
Santa Cruz, CA 95064
USA
;
_publ_contact_author_email crews@chemsitry.ucsc.edu
_publ_contact_author_fax '+1 831 459 2935'
_publ_contact_author_name 'Phillip Crews'
_publ_contact_author_phone '+1 831 459 2603'
_publ_section_title
;
 Structure Revision of Spiroleucettadine, a Sponge Alkaloid
 with a Bicyclic Core Meager in H-Atoms
;
_journal_name_full 'Journal of Organic Chemistry'
_journal_page_first 8719
_journal_page_last 8722
_journal_paper_doi 10.1021/jo800960w
_journal_volume 73
_journal_year 2008
_chemical_absolute_configuration ad
_chemical_formula_moiety 'C23 H29 N O5 S'
_chemical_formula_sum 'C23 H29 N O5 S'
_chemical_formula_weight 431.53
_chemical_name_systematic
; 
 ? 
;
_space_group_IT_number 1
_symmetry_cell_setting triclinic
_symmetry_space_group_name_Hall 'P 1'
_symmetry_space_group_name_H-M 'P 1'
_atom_sites_solution_hydrogens geom
_atom_sites_solution_primary direct
_atom_sites_solution_secondary difmap
_audit_creation_method SHELXL-97
_cell_angle_alpha 72.802(2)
_cell_angle_beta 72.958(2)
_cell_angle_gamma 73.4050(10)
_cell_formula_units_Z 4
_cell_length_a 10.2207(13)
_cell_length_b 15.0552(19)
_cell_length_c 16.326(2)
_cell_measurement_reflns_used 6217
_cell_measurement_temperature 153(2)
_cell_measurement_theta_max 25.98
_cell_measurement_theta_min 2.69
_cell_volume 2239.4(5)
_computing_cell_refinement 'Bruker SAINT v7.34'
_computing_data_collection 'Bruker APEX-II v2.1'
_computing_data_reduction 'Bruker SAINT v7.34'
_computing_structure_refinement 'SHELXL-97 (Sheldrick, 1997)'
_computing_structure_solution 'SHELXS-97 (Sheldrick, 1990)'
_diffrn_ambient_temperature 153(2)
_diffrn_detector_area_resol_mean 83.33
_diffrn_measured_fraction_theta_full 0.965
_diffrn_measured_fraction_theta_max 0.965
_diffrn_measurement_device_type 'Bruker APEX-II'
_diffrn_measurement_method \w/2\q-scans
_diffrn_radiation_monochromator graphite
_diffrn_radiation_source 'fine-focus sealed tube'
_diffrn_radiation_type MoK\a
_diffrn_radiation_wavelength 0.71073
_diffrn_reflns_av_R_equivalents 0.0312
_diffrn_reflns_av_sigmaI/netI 0.0792
_diffrn_reflns_limit_h_max 12
_diffrn_reflns_limit_h_min -12
_diffrn_reflns_limit_k_max 18
_diffrn_reflns_limit_k_min -18
_diffrn_reflns_limit_l_max 18
_diffrn_reflns_limit_l_min -20
_diffrn_reflns_number 20214
_diffrn_reflns_theta_full 26.83
_diffrn_reflns_theta_max 26.83
_diffrn_reflns_theta_min 2.14
_exptl_absorpt_coefficient_mu 0.178
_exptl_absorpt_correction_T_max 0.9824
_exptl_absorpt_correction_T_min 0.9354
_exptl_absorpt_correction_type empirical
_exptl_absorpt_process_details 'Sheldrick, 2007'
_exptl_crystal_colour colorless
_exptl_crystal_density_diffrn 1.280
_exptl_crystal_density_method 'not measured'
_exptl_crystal_description columnar
_exptl_crystal_F_000 920
_exptl_crystal_size_max 0.38
_exptl_crystal_size_mid 0.16
_exptl_crystal_size_min 0.10
_refine_diff_density_max 0.266
_refine_diff_density_min -0.498
_refine_diff_density_rms 0.068
_refine_ls_abs_structure_details 'Flack H D (1983), Acta Cryst. A39, 876-881'
_refine_ls_abs_structure_Flack 0.02(6)
_refine_ls_extinction_method none
_refine_ls_goodness_of_fit_ref 1.070
_refine_ls_hydrogen_treatment mixed
_refine_ls_matrix_type full
_refine_ls_number_parameters 1106
_refine_ls_number_reflns 16235
_refine_ls_number_restraints 3
_refine_ls_restrained_S_all 1.070
_refine_ls_R_factor_all 0.0780
_refine_ls_R_factor_gt 0.0580
_refine_ls_shift/su_max 0.000
_refine_ls_shift/su_mean 0.000
_refine_ls_structure_factor_coef Fsqd
_refine_ls_weighting_details 'calc w=1/[\s^2^(Fo^2^)+(0.0594P)^2^+0.0000P] where P=(Fo^2^+2Fc^2^)/3'
_refine_ls_weighting_scheme calc
_refine_ls_wR_factor_gt 0.1288
_refine_ls_wR_factor_ref 0.1385
_reflns_number_gt 12120
_reflns_number_total 16235
_reflns_threshold_expression >2sigma(I)
_cod_data_source_file jo800960w_si_001.cif
_cod_data_source_block xsc07087
_cod_database_code 4023837

loop_
_symmetry_equiv_pos_as_xyz
'x, y, z'

loop_
_atom_site_label
_atom_site_type_symbol
_atom_site_fract_x
_atom_site_fract_y
_atom_site_fract_z
_atom_site_U_iso_or_equiv
_atom_site_adp_type
_atom_site_occupancy
_atom_site_symmetry_multiplicity
_atom_site_calc_flag
_atom_site_refinement_flags
_atom_site_disorder_assembly
_atom_site_disorder_group
S1_1 S 0.57221(11) 0.35171(7) 0.89193(8) 0.0378(3) Uani 1 1 d . . .
O1_1 O 0.0434(3) 0.75539(18) 0.42397(19) 0.0348(7) Uani 1 1 d . . .
H1O_1 H 0.0937 0.7075 0.4051 0.042 Uiso 1 1 calc R . .
O2_1 O 0.1682(3) 0.69563(19) 0.5272(2) 0.0436(8) Uani 1 1 d . . .
O3_1 O 0.1893(3) 0.57580(18) 0.8842(2) 0.0370(7) Uani 1 1 d . . .
O4_1 O -0.0322(3) 0.3429(2) 0.9604(2) 0.0457(8) Uani 1 1 d . . .
O5_1 O 0.1740(3) 0.2451(2) 0.9825(2) 0.0436(8) Uani 1 1 d . . .
N1_1 N 0.1544(4) 0.4047(2) 0.9239(3) 0.0389(9) Uani 1 1 d . . .
H1N_1 H 0.089(5) 0.457(3) 0.912(3) 0.047 Uiso 1 1 d . . .
C1_1 C 0.0838(4) 0.7600(3) 0.4934(3) 0.0331(10) Uani 1 1 d . . .
C2_1 C 0.0164(4) 0.8511(3) 0.5190(3) 0.0305(9) Uani 1 1 d . . .
H2A_1 H -0.0354 0.8990 0.4806 0.037 Uiso 1 1 calc R . .
C3_1 C 0.0218(4) 0.8721(3) 0.5918(3) 0.0326(10) Uani 1 1 d . . .
C4_1 C 0.0950(4) 0.8061(3) 0.6618(3) 0.0334(10) Uani 1 1 d . . .
H4A_1 H 0.0925 0.7398 0.6654 0.040 Uiso 1 1 calc R . .
H4B_1 H 0.0433 0.8211 0.7194 0.040 Uiso 1 1 calc R . .
C5_1 C 0.2472(4) 0.8128(3) 0.6451(3) 0.0352(10) Uani 1 1 d . . .
H5C_1 H 0.3060 0.7797 0.5982 0.042 Uiso 1 1 calc R . .
H5D_1 H 0.2541 0.8804 0.6252 0.042 Uiso 1 1 calc R . .
C6_1 C 0.2983(4) 0.7680(3) 0.7277(3) 0.0328(9) Uani 1 1 d . . .
H6B_1 H 0.2580 0.8002 0.7742 0.039 Uiso 1 1 calc R . .
C7_1 C 0.3944(4) 0.6877(3) 0.7437(3) 0.0329(9) Uani 1 1 d . . .
H7B_1 H 0.4393 0.6550 0.6978 0.039 Uiso 1 1 calc R . .
C8_1 C 0.4352(4) 0.6465(3) 0.8310(3) 0.0299(9) Uani 1 1 d . . .
H8C_1 H 0.3621 0.6781 0.8757 0.036 Uiso 1 1 calc R . .
C9_1 C 0.5767(4) 0.6637(3) 0.8286(3) 0.0298(9) Uani 1 1 d . . .
H9C_1 H 0.5836 0.6522 0.8909 0.036 Uiso 1 1 calc R . .
C10_1 C 0.6081(4) 0.7615(3) 0.7801(3) 0.0370(10) Uani 1 1 d . . .
H10B_1 H 0.5906 0.7765 0.7198 0.044 Uiso 1 1 calc R . .
C11_1 C 0.7674(4) 0.7441(3) 0.7705(3) 0.0459(12) Uani 1 1 d . . .
H11C_1 H 0.7865 0.7612 0.8193 0.055 Uiso 1 1 calc R . .
H11D_1 H 0.8103 0.7833 0.7141 0.055 Uiso 1 1 calc R . .
C12_1 C 0.8283(4) 0.6373(3) 0.7731(3) 0.0414(11) Uani 1 1 d . . .
H12A_1 H 0.8742 0.6062 0.8231 0.050 Uiso 1 1 calc R . .
H12B_1 H 0.8977 0.6284 0.7177 0.050 Uiso 1 1 calc R . .
C13_1 C 0.7001(4) 0.5961(3) 0.7844(3) 0.0334(10) Uani 1 1 d . . .
H13A_1 H 0.6878 0.6001 0.7248 0.040 Uiso 1 1 calc R . .
C14_1 C 0.7040(4) 0.4953(3) 0.8380(3) 0.0396(11) Uani 1 1 d . . .
H14A_1 H 0.7341 0.4873 0.8926 0.048 Uiso 1 1 calc R . .
H14B_1 H 0.7731 0.4506 0.8039 0.048 Uiso 1 1 calc R . .
C15_1 C 0.5601(4) 0.4720(3) 0.8615(3) 0.0322(10) Uani 1 1 d . . .
C16_1 C 0.4374(4) 0.5398(3) 0.8595(3) 0.0284(9) Uani 1 1 d . . .
C17_1 C 0.3021(4) 0.5143(3) 0.8841(3) 0.0291(9) Uani 1 1 d . . .
C18_1 C 0.2926(4) 0.4147(3) 0.9073(3) 0.0340(10) Uani 1 1 d . . .
C19_1 C 0.4039(4) 0.3405(3) 0.9132(3) 0.0344(10) Uani 1 1 d . . .
H19C_1 H 0.3870 0.2780 0.9304 0.041 Uiso 1 1 calc R . .
C20_1 C 0.1048(4) 0.3238(3) 0.9577(3) 0.0340(10) Uani 1 1 d . . .
C21_1 C -0.0475(4) 0.9709(3) 0.6078(3) 0.0401(11) Uani 1 1 d . . .
H21A_1 H -0.0839 1.0114 0.5566 0.060 Uiso 1 1 calc R . .
H21B_1 H 0.0215 0.9986 0.6170 0.060 Uiso 1 1 calc R . .
H21C_1 H -0.1249 0.9665 0.6601 0.060 Uiso 1 1 calc R . .
C22_1 C 0.5197(5) 0.8423(3) 0.8236(4) 0.0578(14) Uani 1 1 d . . .
H22B_1 H 0.4215 0.8518 0.8220 0.087 Uiso 1 1 calc R . .
H22E_1 H 0.5530 0.9009 0.7919 0.087 Uiso 1 1 calc R . .
H22F_1 H 0.5277 0.8263 0.8849 0.087 Uiso 1 1 calc R . .
C23_1 C -0.0984(5) 0.2630(3) 1.0011(3) 0.0481(12) Uani 1 1 d . . .
H23A_1 H -0.1985 0.2837 1.0013 0.072 Uiso 1 1 calc R . .
H23B_1 H -0.0869 0.2376 1.0618 0.072 Uiso 1 1 calc R . .
H23C_1 H -0.0549 0.2133 0.9679 0.072 Uiso 1 1 calc R . .
S1_2 S 0.22150(11) 0.48555(7) 0.61254(8) 0.0381(3) Uani 1 1 d . . .
O1_2 O 0.6694(3) 0.09530(19) 0.24409(18) 0.0364(7) Uani 1 1 d . . .
H1O_2 H 0.6360 0.1499 0.2166 0.055 Uiso 1 1 calc R . .
O2_2 O 0.5414(3) 0.15525(19) 0.35913(19) 0.0424(7) Uani 1 1 d . . .
O3_2 O 0.5845(3) 0.29034(17) 0.70607(18) 0.0329(7) Uani 1 1 d . . .
O4_2 O 0.8012(3) 0.52292(18) 0.58747(18) 0.0312(6) Uani 1 1 d . . .
O5_2 O 0.6032(3) 0.61076(19) 0.54328(18) 0.0360(7) Uani 1 1 d . . .
N1_2 N 0.6153(3) 0.4591(2) 0.6289(2) 0.0328(8) Uani 1 1 d . . .
H1N_2 H 0.679(4) 0.417(3) 0.652(3) 0.039 Uiso 1 1 d . . .
C1_2 C 0.6199(4) 0.0883(3) 0.3298(3) 0.0308(9) Uani 1 1 d . . .
C2_2 C 0.6664(4) -0.0073(3) 0.3825(3) 0.0286(9) Uani 1 1 d . . .
H2D_2 H 0.7386 -0.0507 0.3531 0.034 Uiso 1 1 calc R . .
C3_2 C 0.6155(4) -0.0378(3) 0.4678(3) 0.0310(9) Uani 1 1 d . . .
C4_2 C 0.5101(4) 0.0242(3) 0.5264(3) 0.0344(10) Uani 1 1 d . . .
H4G_2 H 0.4615 -0.0163 0.5796 0.041 Uiso 1 1 calc R . .
H4H_2 H 0.4389 0.0679 0.4945 0.041 Uiso 1 1 calc R . .
C5_2 C 0.5846(4) 0.0819(3) 0.5534(3) 0.0404(11) Uani 1 1 d . . .
H5G_2 H 0.6477 0.0378 0.5910 0.048 Uiso 1 1 calc R . .
H5H_2 H 0.6432 0.1153 0.4999 0.048 Uiso 1 1 calc R . .
C6_2 C 0.4848(4) 0.1539(3) 0.6025(3) 0.0362(10) Uani 1 1 d . . .
H6D_2 H 0.4408 0.2124 0.5695 0.043 Uiso 1 1 calc R . .
C7_2 C 0.4551(4) 0.1403(3) 0.6890(3) 0.0297(9) Uani 1 1 d . . .
H7D_2 H 0.5009 0.0812 0.7201 0.036 Uiso 1 1 calc R . .
C8_2 C 0.3565(4) 0.2077(3) 0.7443(3) 0.0278(9) Uani 1 1 d . . .
H8D_2 H 0.3941 0.1968 0.7974 0.033 Uiso 1 1 calc R . .
C9_2 C 0.2084(4) 0.1875(3) 0.7772(3) 0.0310(9) Uani 1 1 d . . .
H9D_2 H 0.1582 0.2197 0.8267 0.037 Uiso 1 1 calc R . .
C10_2 C 0.1952(4) 0.0839(3) 0.8095(3) 0.0371(10) Uani 1 1 d . . .
H10D_2 H 0.2537 0.0485 0.7633 0.045 Uiso 1 1 calc R . .
C11_2 C 0.0394(4) 0.0925(3) 0.8147(3) 0.0469(12) Uani 1 1 d . . .
H11G_2 H -0.0174 0.0967 0.8746 0.056 Uiso 1 1 calc R . .
H11H_2 H 0.0266 0.0365 0.8004 0.056 Uiso 1 1 calc R . .
C12_2 C -0.0051(5) 0.1850(3) 0.7463(3) 0.0510(13) Uani 1 1 d . . .
H12G_2 H -0.0345 0.1702 0.7000 0.061 Uiso 1 1 calc R . .
H12H_2 H -0.0838 0.2298 0.7751 0.061 Uiso 1 1 calc R . .
C13_2 C 0.1254(4) 0.2278(3) 0.7066(3) 0.0356(10) Uani 1 1 d . . .
H13D_2 H 0.1803 0.2040 0.6528 0.043 Uiso 1 1 calc R . .
C14_2 C 0.0995(4) 0.3363(3) 0.6842(3) 0.0384(11) Uani 1 1 d . . .
H14G_2 H 0.0605 0.3627 0.6310 0.046 Uiso 1 1 calc R . .
H14H_2 H 0.0299 0.3611 0.7334 0.046 Uiso 1 1 calc R . .
C15_2 C 0.2353(4) 0.3687(3) 0.6677(3) 0.0300(9) Uani 1 1 d . . .
C16_2 C 0.3509(4) 0.3111(3) 0.6962(3) 0.0275(9) Uani 1 1 d . . .
C17_2 C 0.4777(4) 0.3436(3) 0.6810(3) 0.0286(9) Uani 1 1 d . . .
C18_2 C 0.4865(4) 0.4425(3) 0.6350(3) 0.0296(9) Uani 1 1 d . . .
C19_2 C 0.3790(4) 0.5071(3) 0.6042(3) 0.0366(10) Uani 1 1 d . . .
H19D_2 H 0.3931 0.5696 0.5757 0.044 Uiso 1 1 calc R . .
C20_2 C 0.6676(4) 0.5378(3) 0.5827(3) 0.0281(9) Uani 1 1 d . . .
C21_2 C 0.6661(4) -0.1386(3) 0.5144(3) 0.0387(10) Uani 1 1 d . . .
H21J_2 H 0.7409 -0.1715 0.4733 0.058 Uiso 1 1 calc R . .
H21K_2 H 0.5881 -0.1714 0.5366 0.058 Uiso 1 1 calc R . .
H21L_2 H 0.7022 -0.1388 0.5638 0.058 Uiso 1 1 calc R . .
C22_2 C 0.2411(5) 0.0338(3) 0.8963(3) 0.0459(12) Uani 1 1 d . . .
H22J_2 H 0.3419 0.0287 0.8870 0.069 Uiso 1 1 calc R . .
H22K_2 H 0.2212 -0.0301 0.9168 0.069 Uiso 1 1 calc R . .
H22L_2 H 0.1895 0.0708 0.9407 0.069 Uiso 1 1 calc R . .
C23_2 C 0.8663(4) 0.6040(3) 0.5402(3) 0.0375(10) Uani 1 1 d . . .
H23J_2 H 0.9657 0.5863 0.5419 0.056 Uiso 1 1 calc R . .
H23K_2 H 0.8191 0.6577 0.5681 0.056 Uiso 1 1 calc R . .
H23L_2 H 0.8579 0.6225 0.4788 0.056 Uiso 1 1 calc R . .
S1_3 S 0.52633(11) 0.35493(7) 0.35607(8) 0.0407(3) Uani 1 1 d . . .
O1_3 O 0.0571(3) 0.74755(19) -0.0783(2) 0.0401(7) Uani 1 1 d . . .
H1O_3 H 0.1003 0.6934 -0.0868 0.048 Uiso 1 1 calc R . .
O2_3 O 0.1722(3) 0.7015(2) 0.0293(2) 0.0507(9) Uani 1 1 d . . .
O3_3 O 0.1537(3) 0.58715(18) 0.37636(19) 0.0352(7) Uani 1 1 d . . .
O4_3 O -0.0874(3) 0.3627(2) 0.4654(2) 0.0451(8) Uani 1 1 d . . .
O5_3 O 0.1191(3) 0.2628(2) 0.4840(2) 0.0485(8) Uani 1 1 d . . .
N1_3 N 0.1052(4) 0.4197(3) 0.4126(3) 0.0391(9) Uani 1 1 d . . .
H1N_3 H 0.039(5) 0.473(3) 0.413(3) 0.047 Uiso 1 1 d . . .
C1_3 C 0.0900(4) 0.7614(3) -0.0101(3) 0.0336(10) Uani 1 1 d . . .
C2_3 C 0.0209(4) 0.8557(3) 0.0071(3) 0.0334(10) Uani 1 1 d . . .
H2C_3 H -0.0228 0.9010 -0.0367 0.040 Uiso 1 1 calc R . .
C3_3 C 0.0136(4) 0.8842(3) 0.0790(3) 0.0316(9) Uani 1 1 d . . .
C4_3 C 0.0744(4) 0.8228(3) 0.1552(3) 0.0375(10) Uani 1 1 d . . .
H4E_3 H 0.0730 0.7556 0.1614 0.045 Uiso 1 1 calc R . .
H4F_3 H 0.0159 0.8420 0.2100 0.045 Uiso 1 1 calc R . .
C5_3 C 0.2263(4) 0.8309(3) 0.1432(3) 0.0379(10) Uani 1 1 d . . .
H5E_3 H 0.2885 0.8020 0.0943 0.045 Uiso 1 1 calc R . .
H5F_3 H 0.2308 0.8988 0.1282 0.045 Uiso 1 1 calc R . .
C6_3 C 0.2738(4) 0.7809(3) 0.2263(3) 0.0323(9) Uani 1 1 d . . .
H6C_3 H 0.2323 0.8092 0.2753 0.039 Uiso 1 1 calc R . .
C7_3 C 0.3691(4) 0.7002(3) 0.2375(3) 0.0301(9) Uani 1 1 d . . .
H7C_3 H 0.4163 0.6733 0.1880 0.036 Uiso 1 1 calc R . .
C8_3 C 0.4067(4) 0.6486(3) 0.3255(3) 0.0288(9) Uani 1 1 d . . .
H8B_3 H 0.3343 0.6775 0.3722 0.035 Uiso 1 1 calc R . .
C9_3 C 0.5496(4) 0.6566(3) 0.3297(3) 0.0303(9) Uani 1 1 d . . .
H9B_3 H 0.5567 0.6333 0.3926 0.036 Uiso 1 1 calc R . .
C10_3 C 0.5847(4) 0.7555(3) 0.2958(3) 0.0367(10) Uani 1 1 d . . .
H10C_3 H 0.5661 0.7834 0.2356 0.044 Uiso 1 1 calc R . .
C11_3 C 0.7430(4) 0.7324(3) 0.2878(4) 0.0507(13) Uani 1 1 d . . .
H11E_3 H 0.7633 0.7383 0.3414 0.061 Uiso 1 1 calc R . .
H11F_3 H 0.7877 0.7769 0.2364 0.061 Uiso 1 1 calc R . .
C12_3 C 0.8000(4) 0.6293(3) 0.2763(3) 0.0465(12) Uani 1 1 d . . .
H12E_3 H 0.8437 0.5885 0.3253 0.056 Uiso 1 1 calc R . .
H12F_3 H 0.8705 0.6273 0.2200 0.056 Uiso 1 1 calc R . .
C13_3 C 0.6701(4) 0.5959(3) 0.2766(3) 0.0366(10) Uani 1 1 d . . .
H13C_3 H 0.6580 0.6128 0.2148 0.044 Uiso 1 1 calc R . .
C14_3 C 0.6691(4) 0.4915(3) 0.3152(3) 0.0432(11) Uani 1 1 d . . .
H14E_3 H 0.7070 0.4695 0.3688 0.052 Uiso 1 1 calc R . .
H14F_3 H 0.7307 0.4541 0.2721 0.052 Uiso 1 1 calc R . .
C15_3 C 0.5215(4) 0.4737(3) 0.3385(3) 0.0325(10) Uani 1 1 d . . .
C16_3 C 0.4014(4) 0.5430(3) 0.3451(3) 0.0293(9) Uani 1 1 d . . .
C17_3 C 0.2640(4) 0.5229(3) 0.3709(3) 0.0306(9) Uani 1 1 d . . .
C18_3 C 0.2465(4) 0.4253(3) 0.3892(3) 0.0329(10) Uani 1 1 d . . .
C19_3 C 0.3547(4) 0.3489(3) 0.3849(3) 0.0368(10) Uani 1 1 d . . .
H19B_3 H 0.3334 0.2880 0.3989 0.044 Uiso 1 1 calc R . .
C20_3 C 0.0520(5) 0.3404(3) 0.4570(3) 0.0375(10) Uani 1 1 d . . .
C21_3 C -0.0529(4) 0.9860(3) 0.0863(3) 0.0395(11) Uani 1 1 d . . .
H21G_3 H -0.0891 1.0216 0.0337 0.059 Uiso 1 1 calc R . .
H21H_3 H 0.0174 1.0157 0.0910 0.059 Uiso 1 1 calc R . .
H21I_3 H -0.1302 0.9865 0.1387 0.059 Uiso 1 1 calc R . .
C22_3 C 0.4985(5) 0.8237(3) 0.3547(4) 0.0511(13) Uani 1 1 d . . .
H22C_3 H 0.5336 0.8825 0.3346 0.077 Uiso 1 1 calc R . .
H22D_3 H 0.5067 0.7938 0.4156 0.077 Uiso 1 1 calc R . .
H22I_3 H 0.4000 0.8386 0.3517 0.077 Uiso 1 1 calc R . .
C23_3 C -0.1588(5) 0.2857(3) 0.5143(3) 0.0558(14) Uani 1 1 d . . .
H23G_3 H -0.2574 0.3060 0.5107 0.084 Uiso 1 1 calc R . .
H23H_3 H -0.1531 0.2693 0.5761 0.084 Uiso 1 1 calc R . .
H23I_3 H -0.1140 0.2298 0.4891 0.084 Uiso 1 1 calc R . .
S1_4 S 0.18633(10) 0.49842(7) 0.12779(7) 0.0379(3) Uani 1 1 d . . .
O1_4 O 0.7028(3) 0.10409(19) -0.22435(19) 0.0382(7) Uani 1 1 d . . .
H1O_4 H 0.6648 0.1611 -0.2430 0.057 Uiso 1 1 calc R . .
O2_4 O 0.6057(3) 0.1409(2) -0.0940(2) 0.0528(9) Uani 1 1 d . . .
O3_4 O 0.5605(3) 0.27192(18) 0.15702(18) 0.0317(6) Uani 1 1 d . . .
O4_4 O 0.7917(3) 0.49950(18) 0.0696(2) 0.0363(7) Uani 1 1 d . . .
O5_4 O 0.5852(3) 0.60282(18) 0.05589(19) 0.0354(7) Uani 1 1 d . . .
N1_4 N 0.6027(3) 0.4413(2) 0.1019(2) 0.0324(8) Uani 1 1 d . . .
H1N_4 H 0.662(4) 0.386(3) 0.116(3) 0.039 Uiso 1 1 d . . .
C1_4 C 0.6645(4) 0.0810(3) -0.1364(3) 0.0334(10) Uani 1 1 d . . .
C2_4 C 0.6978(4) -0.0221(3) -0.1017(3) 0.0333(10) Uani 1 1 d . . .
H2B_4 H 0.7385 -0.0609 -0.1432 0.040 Uiso 1 1 calc R . .
C3_4 C 0.6757(4) -0.0664(3) -0.0161(3) 0.0327(9) Uani 1 1 d . . .
C4_4 C 0.6266(4) -0.0155(3) 0.0581(3) 0.0327(9) Uani 1 1 d . . .
H4C_4 H 0.6600 0.0447 0.0381 0.039 Uiso 1 1 calc R . .
H4D_4 H 0.6683 -0.0558 0.1081 0.039 Uiso 1 1 calc R . .
C5_4 C 0.4672(4) 0.0067(3) 0.0891(3) 0.0353(10) Uani 1 1 d . . .
H5A_4 H 0.4245 0.0440 0.0388 0.042 Uiso 1 1 calc R . .
H5B_4 H 0.4335 -0.0533 0.1133 0.042 Uiso 1 1 calc R . .
C6_4 C 0.4245(4) 0.0627(3) 0.1589(3) 0.0338(9) Uani 1 1 d . . .
H6A_4 H 0.4513 0.0318 0.2131 0.041 Uiso 1 1 calc R . .
C7_4 C 0.3525(4) 0.1516(3) 0.1502(3) 0.0305(9) Uani 1 1 d . . .
H7A_4 H 0.3264 0.1828 0.0958 0.037 Uiso 1 1 calc R . .
C8_4 C 0.3086(4) 0.2074(3) 0.2202(3) 0.0263(9) Uani 1 1 d . . .
H8A_4 H 0.3758 0.1801 0.2598 0.032 Uiso 1 1 calc R . .
C9_4 C 0.1608(4) 0.1999(3) 0.2763(3) 0.0317(9) Uani 1 1 d . . .
H9A_4 H 0.1432 0.2310 0.3259 0.038 Uiso 1 1 calc R . .
C10_4 C 0.1300(4) 0.1006(3) 0.3163(3) 0.0369(10) Uani 1 1 d . . .
H10A_4 H 0.1674 0.0632 0.2698 0.044 Uiso 1 1 calc R . .
C11_4 C -0.0322(4) 0.1199(3) 0.3384(3) 0.0496(13) Uani 1 1 d . . .
H11A_4 H -0.0702 0.1162 0.4022 0.059 Uiso 1 1 calc R . .
H11B_4 H -0.0635 0.0724 0.3220 0.059 Uiso 1 1 calc R . .
C12_4 C -0.0838(4) 0.2215(3) 0.2845(3) 0.0472(12) Uani 1 1 d . . .
H12C_4 H -0.1469 0.2205 0.2491 0.057 Uiso 1 1 calc R . .
H12D_4 H -0.1346 0.2653 0.3240 0.057 Uiso 1 1 calc R . .
C13_4 C 0.0497(4) 0.2527(3) 0.2246(3) 0.0335(10) Uani 1 1 d . . .
H13B_4 H 0.0737 0.2304 0.1690 0.040 Uiso 1 1 calc R . .
C14_4 C 0.0466(4) 0.3589(3) 0.2016(3) 0.0377(11) Uani 1 1 d . . .
H14C_4 H -0.0046 0.3916 0.1542 0.045 Uiso 1 1 calc R . .
H14D_4 H -0.0050 0.3852 0.2539 0.045 Uiso 1 1 calc R . .
C15_4 C 0.1932(4) 0.3792(3) 0.1716(3) 0.0323(10) Uani 1 1 d . . .
C16_4 C 0.3122(4) 0.3125(3) 0.1807(3) 0.0276(9) Uani 1 1 d . . .
C17_4 C 0.4488(4) 0.3347(3) 0.1529(3) 0.0284(9) Uani 1 1 d . . .
C18_4 C 0.4640(4) 0.4336(3) 0.1194(3) 0.0276(9) Uani 1 1 d . . .
C19_4 C 0.3540(4) 0.5083(3) 0.1056(3) 0.0320(10) Uani 1 1 d . . .
H19A_4 H 0.3731 0.5701 0.0819 0.038 Uiso 1 1 calc R . .
C20_4 C 0.6520(4) 0.5222(3) 0.0740(3) 0.0288(9) Uani 1 1 d . . .
C21_4 C 0.6970(4) -0.1730(3) 0.0132(3) 0.0385(10) Uani 1 1 d . . .
H21D_4 H 0.7410 -0.2011 -0.0380 0.058 Uiso 1 1 calc R . .
H21E_4 H 0.6062 -0.1903 0.0416 0.058 Uiso 1 1 calc R . .
H21F_4 H 0.7578 -0.1970 0.0551 0.058 Uiso 1 1 calc R . .
C22_4 C 0.1971(5) 0.0462(3) 0.3944(3) 0.0535(13) Uani 1 1 d . . .
H22A_4 H 0.2993 0.0371 0.3748 0.080 Uiso 1 1 calc R . .
H22G_4 H 0.1718 -0.0160 0.4184 0.080 Uiso 1 1 calc R . .
H22H_4 H 0.1633 0.0827 0.4401 0.080 Uiso 1 1 calc R . .
C23_4 C 0.8587(4) 0.5802(3) 0.0347(3) 0.0356(10) Uani 1 1 d . . .
H23D_4 H 0.9606 0.5573 0.0262 0.053 Uiso 1 1 calc R . .
H23E_4 H 0.8253 0.6217 0.0763 0.053 Uiso 1 1 calc R . .
H23F_4 H 0.8355 0.6161 -0.0218 0.053 Uiso 1 1 calc R . .

loop_
_atom_site_aniso_label
_atom_site_aniso_U_11
_atom_site_aniso_U_22
_atom_site_aniso_U_33
_atom_site_aniso_U_23
_atom_site_aniso_U_13
_atom_site_aniso_U_12
S1_1 0.0363(6) 0.0273(6) 0.0492(7) -0.0126(5) -0.0125(5) 0.0008(4)
O1_1 0.0345(15) 0.0273(15) 0.0434(18) -0.0126(13) -0.0079(13) -0.0042(12)
O2_1 0.0447(18) 0.0271(16) 0.058(2) -0.0062(14) -0.0219(15) 0.0008(13)
O3_1 0.0285(15) 0.0244(15) 0.057(2) -0.0138(13) -0.0091(13) 0.0004(12)
O4_1 0.0338(17) 0.0327(17) 0.073(2) -0.0123(16) -0.0133(15) -0.0092(13)
O5_1 0.0439(18) 0.0323(17) 0.055(2) 0.0009(15) -0.0219(15) -0.0100(14)
N1_1 0.031(2) 0.0221(19) 0.065(3) -0.0095(18) -0.0132(18) -0.0072(15)
C1_1 0.032(2) 0.028(2) 0.041(3) -0.0057(19) -0.0070(19) -0.0112(18)
C2_1 0.0230(19) 0.025(2) 0.039(2) -0.0031(17) -0.0049(17) -0.0049(15)
C3_1 0.024(2) 0.032(2) 0.039(3) -0.0067(19) -0.0049(17) -0.0054(17)
C4_1 0.029(2) 0.037(2) 0.035(2) -0.0005(19) -0.0105(17) -0.0109(17)
C5_1 0.029(2) 0.038(2) 0.036(2) -0.0007(19) -0.0097(18) -0.0096(17)
C6_1 0.032(2) 0.037(2) 0.032(2) -0.0060(18) -0.0106(18) -0.0119(18)
C7_1 0.028(2) 0.031(2) 0.041(3) -0.0108(19) -0.0058(18) -0.0082(17)
C8_1 0.026(2) 0.027(2) 0.036(2) -0.0086(18) -0.0061(17) -0.0047(16)
C9_1 0.033(2) 0.030(2) 0.028(2) -0.0074(17) -0.0081(17) -0.0075(17)
C10_1 0.037(2) 0.035(2) 0.042(3) -0.001(2) -0.0156(19) -0.0154(19)
C11_1 0.040(3) 0.043(3) 0.059(3) -0.006(2) -0.013(2) -0.019(2)
C12_1 0.036(2) 0.056(3) 0.040(3) -0.018(2) -0.006(2) -0.017(2)
C13_1 0.031(2) 0.043(3) 0.029(2) -0.0115(19) -0.0053(18) -0.0115(18)
C14_1 0.034(2) 0.040(3) 0.045(3) -0.016(2) -0.010(2) -0.0010(19)
C15_1 0.032(2) 0.028(2) 0.036(3) -0.0101(18) -0.0086(18) -0.0040(17)
C16_1 0.031(2) 0.029(2) 0.027(2) -0.0106(17) -0.0095(17) -0.0014(17)
C17_1 0.031(2) 0.025(2) 0.035(2) -0.0088(17) -0.0096(17) -0.0069(17)
C18_1 0.040(2) 0.025(2) 0.039(3) -0.0111(18) -0.0118(19) -0.0040(18)
C19_1 0.034(2) 0.027(2) 0.043(3) -0.0150(19) -0.0073(19) -0.0032(17)
C20_1 0.038(2) 0.034(2) 0.038(3) -0.014(2) -0.0111(19) -0.0096(19)
C21_1 0.039(2) 0.042(3) 0.040(3) -0.014(2) -0.010(2) -0.0043(19)
C22_1 0.055(3) 0.032(3) 0.095(4) -0.015(3) -0.028(3) -0.010(2)
C23_1 0.041(3) 0.040(3) 0.067(4) -0.012(2) -0.008(2) -0.020(2)
S1_2 0.0357(6) 0.0286(6) 0.0488(7) -0.0023(5) -0.0172(5) -0.0041(4)
O1_2 0.0420(17) 0.0280(15) 0.0340(17) -0.0046(12) -0.0084(13) -0.0026(12)
O2_2 0.0569(19) 0.0242(15) 0.0418(18) -0.0131(13) -0.0112(14) 0.0032(13)
O3_2 0.0334(15) 0.0238(14) 0.0397(17) -0.0017(12) -0.0112(13) -0.0064(12)
O4_2 0.0283(14) 0.0263(14) 0.0390(17) -0.0059(12) -0.0065(12) -0.0088(11)
O5_2 0.0365(16) 0.0307(16) 0.0395(18) 0.0009(13) -0.0147(13) -0.0084(12)
N1_2 0.0265(18) 0.0206(17) 0.049(2) -0.0006(16) -0.0125(16) -0.0062(14)
C1_2 0.035(2) 0.023(2) 0.037(3) -0.0087(18) -0.0125(19) -0.0037(17)
C2_2 0.033(2) 0.023(2) 0.032(2) -0.0097(17) -0.0080(18) -0.0055(17)
C3_2 0.033(2) 0.024(2) 0.041(3) -0.0095(18) -0.0117(18) -0.0081(16)
C4_2 0.037(2) 0.036(2) 0.037(3) -0.0155(19) -0.0072(18) -0.0105(18)
C5_2 0.039(2) 0.049(3) 0.042(3) -0.024(2) -0.007(2) -0.010(2)
C6_2 0.034(2) 0.035(2) 0.041(3) -0.016(2) -0.0098(19) -0.0020(18)
C7_2 0.031(2) 0.025(2) 0.035(3) -0.0057(17) -0.0118(18) -0.0059(16)
C8_2 0.032(2) 0.024(2) 0.028(2) -0.0053(17) -0.0058(17) -0.0087(16)
C9_2 0.030(2) 0.029(2) 0.037(2) -0.0110(18) -0.0073(18) -0.0072(17)
C10_2 0.037(2) 0.027(2) 0.045(3) -0.0034(19) -0.0035(19) -0.0150(18)
C11_2 0.042(3) 0.045(3) 0.055(3) 0.000(2) -0.011(2) -0.024(2)
C12_2 0.042(3) 0.045(3) 0.067(4) 0.000(3) -0.017(2) -0.019(2)
C13_2 0.036(2) 0.035(2) 0.039(3) -0.0056(19) -0.0096(19) -0.0157(18)
C14_2 0.035(2) 0.036(2) 0.044(3) -0.004(2) -0.010(2) -0.0133(19)
C15_2 0.034(2) 0.030(2) 0.024(2) -0.0055(17) -0.0097(17) -0.0029(17)
C16_2 0.035(2) 0.023(2) 0.027(2) -0.0066(16) -0.0083(17) -0.0083(16)
C17_2 0.030(2) 0.026(2) 0.030(2) -0.0074(17) -0.0101(17) -0.0025(17)
C18_2 0.032(2) 0.025(2) 0.034(2) -0.0059(17) -0.0076(17) -0.0098(16)
C19_2 0.040(2) 0.028(2) 0.043(3) -0.0066(19) -0.018(2) -0.0046(18)
C20_2 0.028(2) 0.031(2) 0.027(2) -0.0118(18) -0.0049(17) -0.0057(17)
C21_2 0.048(3) 0.028(2) 0.041(3) -0.0029(19) -0.019(2) -0.0059(19)
C22_2 0.044(3) 0.034(2) 0.055(3) -0.003(2) -0.009(2) -0.012(2)
C23_2 0.039(2) 0.034(2) 0.040(3) -0.0027(19) -0.0041(19) -0.0185(19)
S1_3 0.0373(6) 0.0276(6) 0.0555(8) -0.0147(5) -0.0115(5) 0.0016(4)
O1_3 0.0383(16) 0.0298(16) 0.051(2) -0.0139(14) -0.0134(14) 0.0023(13)
O2_3 0.0518(19) 0.0297(17) 0.066(2) -0.0054(16) -0.0289(17) 0.0077(14)
O3_3 0.0306(15) 0.0248(15) 0.0498(19) -0.0128(13) -0.0082(13) -0.0020(12)
O4_3 0.0393(17) 0.0441(18) 0.055(2) -0.0154(15) 0.0000(15) -0.0204(14)
O5_3 0.058(2) 0.0339(18) 0.050(2) -0.0038(15) -0.0097(16) -0.0131(15)
N1_3 0.031(2) 0.0246(19) 0.060(3) -0.0114(18) -0.0051(17) -0.0085(15)
C1_3 0.034(2) 0.024(2) 0.041(3) -0.0036(18) -0.0072(19) -0.0090(17)
C2_3 0.027(2) 0.028(2) 0.042(3) -0.0037(19) -0.0104(18) -0.0026(16)
C3_3 0.025(2) 0.025(2) 0.043(3) -0.0038(18) -0.0083(18) -0.0068(16)
C4_3 0.029(2) 0.038(2) 0.043(3) 0.001(2) -0.0120(18) -0.0119(18)
C5_3 0.035(2) 0.043(3) 0.034(2) 0.0030(19) -0.0128(19) -0.0140(19)
C6_3 0.029(2) 0.034(2) 0.038(2) -0.0077(19) -0.0110(18) -0.0109(17)
C7_3 0.027(2) 0.036(2) 0.030(2) -0.0099(18) -0.0078(17) -0.0085(17)
C8_3 0.028(2) 0.029(2) 0.030(2) -0.0076(17) -0.0075(17) -0.0041(16)
C9_3 0.028(2) 0.032(2) 0.035(2) -0.0089(18) -0.0120(17) -0.0056(16)
C10_3 0.042(2) 0.034(2) 0.041(3) -0.0047(19) -0.016(2) -0.0151(19)
C11_3 0.036(2) 0.050(3) 0.071(4) -0.010(3) -0.013(2) -0.020(2)
C12_3 0.030(2) 0.055(3) 0.061(3) -0.020(2) -0.012(2) -0.010(2)
C13_3 0.031(2) 0.041(3) 0.039(3) -0.012(2) -0.0099(18) -0.0057(18)
C14_3 0.027(2) 0.042(3) 0.064(3) -0.024(2) -0.012(2) 0.0005(19)
C15_3 0.032(2) 0.028(2) 0.040(3) -0.0134(18) -0.0079(18) -0.0029(17)
C16_3 0.031(2) 0.029(2) 0.029(2) -0.0116(18) -0.0053(17) -0.0046(17)
C17_3 0.036(2) 0.022(2) 0.035(2) -0.0119(17) -0.0048(18) -0.0068(17)
C18_3 0.034(2) 0.028(2) 0.038(3) -0.0128(19) -0.0062(19) -0.0064(18)
C19_3 0.042(3) 0.026(2) 0.044(3) -0.0140(19) -0.006(2) -0.0077(18)
C20_3 0.044(3) 0.038(3) 0.035(3) -0.018(2) -0.002(2) -0.013(2)
C21_3 0.033(2) 0.039(3) 0.052(3) -0.018(2) -0.017(2) -0.0007(18)
C22_3 0.049(3) 0.043(3) 0.072(4) -0.019(3) -0.022(2) -0.014(2)
C23_3 0.065(3) 0.050(3) 0.055(3) -0.014(2) 0.004(3) -0.033(3)
S1_4 0.0296(6) 0.0266(6) 0.0522(8) -0.0019(5) -0.0130(5) -0.0016(4)
O1_4 0.0443(17) 0.0262(15) 0.0409(19) -0.0020(13) -0.0141(14) -0.0044(12)
O2_4 0.078(2) 0.0235(16) 0.050(2) -0.0140(15) -0.0078(17) -0.0022(15)
O3_4 0.0277(14) 0.0249(14) 0.0377(17) -0.0014(12) -0.0082(12) -0.0040(11)
O4_4 0.0307(15) 0.0240(15) 0.054(2) -0.0043(13) -0.0121(13) -0.0079(12)
O5_4 0.0331(15) 0.0228(15) 0.0476(19) -0.0041(13) -0.0130(13) -0.0024(12)
N1_4 0.0291(19) 0.0210(18) 0.045(2) -0.0046(16) -0.0097(16) -0.0050(14)
C1_4 0.035(2) 0.024(2) 0.041(3) -0.0045(19) -0.0130(19) -0.0048(17)
C2_4 0.037(2) 0.017(2) 0.044(3) -0.0096(18) -0.010(2) -0.0006(17)
C3_4 0.030(2) 0.023(2) 0.045(3) -0.0072(18) -0.0119(18) -0.0020(16)
C4_4 0.028(2) 0.029(2) 0.045(3) -0.0138(19) -0.0099(18) -0.0036(16)
C5_4 0.033(2) 0.032(2) 0.043(3) -0.0106(19) -0.0075(19) -0.0101(17)
C6_4 0.037(2) 0.028(2) 0.038(3) -0.0091(18) -0.0085(18) -0.0072(17)
C7_4 0.029(2) 0.031(2) 0.030(2) -0.0077(17) -0.0051(17) -0.0051(16)
C8_4 0.026(2) 0.024(2) 0.026(2) -0.0039(16) -0.0069(16) -0.0033(16)
C9_4 0.031(2) 0.031(2) 0.030(2) -0.0087(18) -0.0009(17) -0.0068(17)
C10_4 0.034(2) 0.032(2) 0.041(3) -0.0080(19) 0.0012(19) -0.0125(18)
C11_4 0.037(2) 0.039(3) 0.064(3) -0.005(2) 0.001(2) -0.016(2)
C12_4 0.037(3) 0.050(3) 0.054(3) -0.008(2) -0.007(2) -0.017(2)
C13_4 0.029(2) 0.036(2) 0.034(2) -0.0095(19) -0.0024(18) -0.0083(17)
C14_4 0.025(2) 0.033(2) 0.051(3) -0.007(2) -0.0120(19) -0.0006(17)
C15_4 0.035(2) 0.028(2) 0.032(2) -0.0053(18) -0.0088(18) -0.0047(17)
C16_4 0.031(2) 0.028(2) 0.026(2) -0.0064(17) -0.0063(16) -0.0089(17)
C17_4 0.030(2) 0.024(2) 0.030(2) -0.0058(17) -0.0061(17) -0.0039(17)
C18_4 0.026(2) 0.027(2) 0.030(2) -0.0079(17) -0.0044(17) -0.0062(16)
C19_4 0.035(2) 0.027(2) 0.033(2) -0.0043(18) -0.0101(18) -0.0061(17)
C20_4 0.031(2) 0.030(2) 0.025(2) -0.0077(17) -0.0049(17) -0.0053(17)
C21_4 0.046(3) 0.022(2) 0.045(3) -0.0043(19) -0.010(2) -0.0066(18)
C22_4 0.046(3) 0.046(3) 0.054(3) 0.007(2) -0.004(2) -0.014(2)
C23_4 0.035(2) 0.029(2) 0.046(3) -0.0077(19) -0.0074(19) -0.0134(18)

loop_
_atom_type_symbol
_atom_type_description
_atom_type_scat_dispersion_real
_atom_type_scat_dispersion_imag
_atom_type_scat_source
C C 0.0033 0.0016 'International Tables Vol C Tables 4.2.6.8 and 6.1.1.4'
H H 0.0000 0.0000 'International Tables Vol C Tables 4.2.6.8 and 6.1.1.4'
N N 0.0061 0.0033 'International Tables Vol C Tables 4.2.6.8 and 6.1.1.4'
O O 0.0106 0.0060 'International Tables Vol C Tables 4.2.6.8 and 6.1.1.4'
S S 0.1246 0.1234 'International Tables Vol C Tables 4.2.6.8 and 6.1.1.4'

loop_
_geom_angle_atom_site_label_1
_geom_angle_atom_site_label_2
_geom_angle_atom_site_label_3
_geom_angle
_geom_angle_site_symmetry_1
_geom_angle_site_symmetry_3
_geom_angle_publ_flag
C19_1 S1_1 C15_1 103.97(19) . . ?
C1_1 O1_1 H1O_1 109.5 . . ?
C20_1 O4_1 C23_1 115.0(3) . . ?
C20_1 N1_1 C18_1 128.1(4) . . ?
C20_1 N1_1 H1N_1 114(3) . . ?
C18_1 N1_1 H1N_1 118(3) . . ?
O2_1 C1_1 O1_1 121.8(4) . . ?
O2_1 C1_1 C2_1 126.7(4) . . ?
O1_1 C1_1 C2_1 111.5(3) . . ?
C3_1 C2_1 C1_1 125.5(4) . . ?
C3_1 C2_1 H2A_1 117.3 . . ?
C1_1 C2_1 H2A_1 117.3 . . ?
C2_1 C3_1 C4_1 125.8(4) . . ?
C2_1 C3_1 C21_1 119.8(4) . . ?
C4_1 C3_1 C21_1 114.5(4) . . ?
C3_1 C4_1 C5_1 113.3(3) . . ?
C3_1 C4_1 H4A_1 108.9 . . ?
C5_1 C4_1 H4A_1 108.9 . . ?
C3_1 C4_1 H4B_1 108.9 . . ?
C5_1 C4_1 H4B_1 108.9 . . ?
H4A_1 C4_1 H4B_1 107.7 . . ?
C6_1 C5_1 C4_1 109.5(3) . . ?
C6_1 C5_1 H5C_1 109.8 . . ?
C4_1 C5_1 H5C_1 109.8 . . ?
C6_1 C5_1 H5D_1 109.8 . . ?
C4_1 C5_1 H5D_1 109.8 . . ?
H5C_1 C5_1 H5D_1 108.2 . . ?
C7_1 C6_1 C5_1 127.3(4) . . ?
C7_1 C6_1 H6B_1 116.4 . . ?
C5_1 C6_1 H6B_1 116.4 . . ?
C6_1 C7_1 C8_1 123.1(4) . . ?
C6_1 C7_1 H7B_1 118.5 . . ?
C8_1 C7_1 H7B_1 118.5 . . ?
C7_1 C8_1 C9_1 112.4(3) . . ?
C7_1 C8_1 C16_1 109.7(3) . . ?
C9_1 C8_1 C16_1 110.4(3) . . ?
C7_1 C8_1 H8C_1 108.1 . . ?
C9_1 C8_1 H8C_1 108.1 . . ?
C16_1 C8_1 H8C_1 108.1 . . ?
C13_1 C9_1 C10_1 103.0(3) . . ?
C13_1 C9_1 C8_1 112.7(3) . . ?
C10_1 C9_1 C8_1 117.9(3) . . ?
C13_1 C9_1 H9C_1 107.6 . . ?
C10_1 C9_1 H9C_1 107.6 . . ?
C8_1 C9_1 H9C_1 107.6 . . ?
C22_1 C10_1 C9_1 114.7(4) . . ?
C22_1 C10_1 C11_1 115.3(4) . . ?
C9_1 C10_1 C11_1 102.8(3) . . ?
C22_1 C10_1 H10B_1 107.9 . . ?
C9_1 C10_1 H10B_1 107.9 . . ?
C11_1 C10_1 H10B_1 107.9 . . ?
C10_1 C11_1 C12_1 107.1(3) . . ?
C10_1 C11_1 H11C_1 110.3 . . ?
C12_1 C11_1 H11C_1 110.3 . . ?
C10_1 C11_1 H11D_1 110.3 . . ?
C12_1 C11_1 H11D_1 110.3 . . ?
H11C_1 C11_1 H11D_1 108.6 . . ?
C11_1 C12_1 C13_1 104.6(3) . . ?
C11_1 C12_1 H12A_1 110.8 . . ?
C13_1 C12_1 H12A_1 110.8 . . ?
C11_1 C12_1 H12B_1 110.8 . . ?
C13_1 C12_1 H12B_1 110.8 . . ?
H12A_1 C12_1 H12B_1 108.9 . . ?
C14_1 C13_1 C9_1 109.9(3) . . ?
C14_1 C13_1 C12_1 116.4(3) . . ?
C9_1 C13_1 C12_1 104.1(3) . . ?
C14_1 C13_1 H13A_1 108.7 . . ?
C9_1 C13_1 H13A_1 108.7 . . ?
C12_1 C13_1 H13A_1 108.7 . . ?
C13_1 C14_1 C15_1 110.6(3) . . ?
C13_1 C14_1 H14A_1 109.5 . . ?
C15_1 C14_1 H14A_1 109.5 . . ?
C13_1 C14_1 H14B_1 109.5 . . ?
C15_1 C14_1 H14B_1 109.5 . . ?
H14A_1 C14_1 H14B_1 108.1 . . ?
C16_1 C15_1 C14_1 123.8(4) . . ?
C16_1 C15_1 S1_1 125.1(3) . . ?
C14_1 C15_1 S1_1 111.1(3) . . ?
C15_1 C16_1 C17_1 121.9(4) . . ?
C15_1 C16_1 C8_1 122.1(3) . . ?
C17_1 C16_1 C8_1 116.0(3) . . ?
O3_1 C17_1 C16_1 122.3(3) . . ?
O3_1 C17_1 C18_1 117.0(3) . . ?
C16_1 C17_1 C18_1 120.6(3) . . ?
C19_1 C18_1 N1_1 123.8(4) . . ?
C19_1 C18_1 C17_1 123.9(4) . . ?
N1_1 C18_1 C17_1 112.2(3) . . ?
C18_1 C19_1 S1_1 124.3(3) . . ?
C18_1 C19_1 H19C_1 117.9 . . ?
S1_1 C19_1 H19C_1 117.9 . . ?
O5_1 C20_1 O4_1 124.5(4) . . ?
O5_1 C20_1 N1_1 125.2(4) . . ?
O4_1 C20_1 N1_1 110.2(3) . . ?
C3_1 C21_1 H21A_1 109.5 . . ?
C3_1 C21_1 H21B_1 109.5 . . ?
H21A_1 C21_1 H21B_1 109.5 . . ?
C3_1 C21_1 H21C_1 109.5 . . ?
H21A_1 C21_1 H21C_1 109.5 . . ?
H21B_1 C21_1 H21C_1 109.5 . . ?
C10_1 C22_1 H22B_1 109.5 . . ?
C10_1 C22_1 H22E_1 109.5 . . ?
H22B_1 C22_1 H22E_1 109.5 . . ?
C10_1 C22_1 H22F_1 109.5 . . ?
H22B_1 C22_1 H22F_1 109.5 . . ?
H22E_1 C22_1 H22F_1 109.5 . . ?
O4_1 C23_1 H23A_1 109.5 . . ?
O4_1 C23_1 H23B_1 109.5 . . ?
H23A_1 C23_1 H23B_1 109.5 . . ?
O4_1 C23_1 H23C_1 109.5 . . ?
H23A_1 C23_1 H23C_1 109.5 . . ?
H23B_1 C23_1 H23C_1 109.5 . . ?
C19_2 S1_2 C15_2 103.7(2) . . ?
C1_2 O1_2 H1O_2 109.5 . . ?
C20_2 O4_2 C23_2 113.9(3) . . ?
C20_2 N1_2 C18_2 128.2(3) . . ?
C20_2 N1_2 H1N_2 109(3) . . ?
C18_2 N1_2 H1N_2 123(3) . . ?
O2_2 C1_2 O1_2 121.7(3) . . ?
O2_2 C1_2 C2_2 125.4(4) . . ?
O1_2 C1_2 C2_2 112.8(3) . . ?
C3_2 C2_2 C1_2 125.0(4) . . ?
C3_2 C2_2 H2D_2 117.5 . . ?
C1_2 C2_2 H2D_2 117.5 . . ?
C2_2 C3_2 C21_2 120.6(4) . . ?
C2_2 C3_2 C4_2 124.5(4) . . ?
C21_2 C3_2 C4_2 114.8(4) . . ?
C3_2 C4_2 C5_2 109.9(3) . . ?
C3_2 C4_2 H4G_2 109.7 . . ?
C5_2 C4_2 H4G_2 109.7 . . ?
C3_2 C4_2 H4H_2 109.7 . . ?
C5_2 C4_2 H4H_2 109.7 . . ?
H4G_2 C4_2 H4H_2 108.2 . . ?
C6_2 C5_2 C4_2 113.0(3) . . ?
C6_2 C5_2 H5G_2 109.0 . . ?
C4_2 C5_2 H5G_2 109.0 . . ?
C6_2 C5_2 H5H_2 109.0 . . ?
C4_2 C5_2 H5H_2 109.0 . . ?
H5G_2 C5_2 H5H_2 107.8 . . ?
C7_2 C6_2 C5_2 123.5(4) . . ?
C7_2 C6_2 H6D_2 118.2 . . ?
C5_2 C6_2 H6D_2 118.2 . . ?
C6_2 C7_2 C8_2 127.6(4) . . ?
C6_2 C7_2 H7D_2 116.2 . . ?
C8_2 C7_2 H7D_2 116.2 . . ?
C7_2 C8_2 C16_2 112.0(3) . . ?
C7_2 C8_2 C9_2 112.0(3) . . ?
C16_2 C8_2 C9_2 110.6(3) . . ?
C7_2 C8_2 H8D_2 107.3 . . ?
C16_2 C8_2 H8D_2 107.3 . . ?
C9_2 C8_2 H8D_2 107.3 . . ?
C13_2 C9_2 C10_2 103.7(3) . . ?
C13_2 C9_2 C8_2 112.0(3) . . ?
C10_2 C9_2 C8_2 118.0(3) . . ?
C13_2 C9_2 H9D_2 107.5 . . ?
C10_2 C9_2 H9D_2 107.5 . . ?
C8_2 C9_2 H9D_2 107.5 . . ?
C9_2 C10_2 C22_2 113.3(4) . . ?
C9_2 C10_2 C11_2 102.2(3) . . ?
C22_2 C10_2 C11_2 114.5(4) . . ?
C9_2 C10_2 H10D_2 108.9 . . ?
C22_2 C10_2 H10D_2 108.9 . . ?
C11_2 C10_2 H10D_2 108.9 . . ?
C10_2 C11_2 C12_2 106.1(3) . . ?
C10_2 C11_2 H11G_2 110.5 . . ?
C12_2 C11_2 H11G_2 110.5 . . ?
C10_2 C11_2 H11H_2 110.5 . . ?
C12_2 C11_2 H11H_2 110.5 . . ?
H11G_2 C11_2 H11H_2 108.7 . . ?
C13_2 C12_2 C11_2 105.4(3) . . ?
C13_2 C12_2 H12G_2 110.7 . . ?
C11_2 C12_2 H12G_2 110.7 . . ?
C13_2 C12_2 H12H_2 110.7 . . ?
C11_2 C12_2 H12H_2 110.7 . . ?
H12G_2 C12_2 H12H_2 108.8 . . ?
C9_2 C13_2 C14_2 109.1(3) . . ?
C9_2 C13_2 C12_2 103.6(3) . . ?
C14_2 C13_2 C12_2 116.3(3) . . ?
C9_2 C13_2 H13D_2 109.2 . . ?
C14_2 C13_2 H13D_2 109.2 . . ?
C12_2 C13_2 H13D_2 109.2 . . ?
C15_2 C14_2 C13_2 110.8(3) . . ?
C15_2 C14_2 H14G_2 109.5 . . ?
C13_2 C14_2 H14G_2 109.5 . . ?
C15_2 C14_2 H14H_2 109.5 . . ?
C13_2 C14_2 H14H_2 109.5 . . ?
H14G_2 C14_2 H14H_2 108.1 . . ?
C16_2 C15_2 C14_2 123.4(4) . . ?
C16_2 C15_2 S1_2 125.1(3) . . ?
C14_2 C15_2 S1_2 111.5(3) . . ?
C15_2 C16_2 C17_2 122.5(4) . . ?
C15_2 C16_2 C8_2 122.4(4) . . ?
C17_2 C16_2 C8_2 115.1(3) . . ?
O3_2 C17_2 C16_2 122.5(3) . . ?
O3_2 C17_2 C18_2 116.7(3) . . ?
C16_2 C17_2 C18_2 120.8(3) . . ?
C19_2 C18_2 N1_2 125.9(4) . . ?
C19_2 C18_2 C17_2 122.7(4) . . ?
N1_2 C18_2 C17_2 111.4(3) . . ?
C18_2 C19_2 S1_2 125.3(3) . . ?
C18_2 C19_2 H19D_2 117.4 . . ?
S1_2 C19_2 H19D_2 117.4 . . ?
O5_2 C20_2 O4_2 124.9(4) . . ?
O5_2 C20_2 N1_2 125.3(4) . . ?
O4_2 C20_2 N1_2 109.9(3) . . ?
C3_2 C21_2 H21J_2 109.5 . . ?
C3_2 C21_2 H21K_2 109.5 . . ?
H21J_2 C21_2 H21K_2 109.5 . . ?
C3_2 C21_2 H21L_2 109.5 . . ?
H21J_2 C21_2 H21L_2 109.5 . . ?
H21K_2 C21_2 H21L_2 109.5 . . ?
C10_2 C22_2 H22J_2 109.5 . . ?
C10_2 C22_2 H22K_2 109.5 . . ?
H22J_2 C22_2 H22K_2 109.5 . . ?
C10_2 C22_2 H22L_2 109.5 . . ?
H22J_2 C22_2 H22L_2 109.5 . . ?
H22K_2 C22_2 H22L_2 109.5 . . ?
O4_2 C23_2 H23J_2 109.5 . . ?
O4_2 C23_2 H23K_2 109.5 . . ?
H23J_2 C23_2 H23K_2 109.5 . . ?
O4_2 C23_2 H23L_2 109.5 . . ?
H23J_2 C23_2 H23L_2 109.5 . . ?
H23K_2 C23_2 H23L_2 109.5 . . ?
C19_3 S1_3 C15_3 104.0(2) . . ?
C1_3 O1_3 H1O_3 109.5 . . ?
C20_3 O4_3 C23_3 115.2(4) . . ?
C20_3 N1_3 C18_3 126.7(4) . . ?
C20_3 N1_3 H1N_3 112(3) . . ?
C18_3 N1_3 H1N_3 119(3) . . ?
O2_3 C1_3 O1_3 121.8(4) . . ?
O2_3 C1_3 C2_3 125.7(4) . . ?
O1_3 C1_3 C2_3 112.4(3) . . ?
C3_3 C2_3 C1_3 126.1(4) . . ?
C3_3 C2_3 H2C_3 117.0 . . ?
C1_3 C2_3 H2C_3 117.0 . . ?
C2_3 C3_3 C4_3 124.6(4) . . ?
C2_3 C3_3 C21_3 120.9(4) . . ?
C4_3 C3_3 C21_3 114.4(4) . . ?
C3_3 C4_3 C5_3 111.6(3) . . ?
C3_3 C4_3 H4E_3 109.3 . . ?
C5_3 C4_3 H4E_3 109.3 . . ?
C3_3 C4_3 H4F_3 109.3 . . ?
C5_3 C4_3 H4F_3 109.3 . . ?
H4E_3 C4_3 H4F_3 108.0 . . ?
C6_3 C5_3 C4_3 109.3(3) . . ?
C6_3 C5_3 H5E_3 109.8 . . ?
C4_3 C5_3 H5E_3 109.8 . . ?
C6_3 C5_3 H5F_3 109.8 . . ?
C4_3 C5_3 H5F_3 109.8 . . ?
H5E_3 C5_3 H5F_3 108.3 . . ?
C7_3 C6_3 C5_3 125.5(4) . . ?
C7_3 C6_3 H6C_3 117.3 . . ?
C5_3 C6_3 H6C_3 117.3 . . ?
C6_3 C7_3 C8_3 123.3(4) . . ?
C6_3 C7_3 H7C_3 118.4 . . ?
C8_3 C7_3 H7C_3 118.4 . . ?
C7_3 C8_3 C9_3 113.3(3) . . ?
C7_3 C8_3 C16_3 109.4(3) . . ?
C9_3 C8_3 C16_3 109.9(3) . . ?
C7_3 C8_3 H8B_3 108.0 . . ?
C9_3 C8_3 H8B_3 108.0 . . ?
C16_3 C8_3 H8B_3 108.0 . . ?
C13_3 C9_3 C8_3 112.8(3) . . ?
C13_3 C9_3 C10_3 103.2(3) . . ?
C8_3 C9_3 C10_3 117.6(3) . . ?
C13_3 C9_3 H9B_3 107.6 . . ?
C8_3 C9_3 H9B_3 107.6 . . ?
C10_3 C9_3 H9B_3 107.6 . . ?
C22_3 C10_3 C11_3 115.3(4) . . ?
C22_3 C10_3 C9_3 112.9(4) . . ?
C11_3 C10_3 C9_3 102.6(3) . . ?
C22_3 C10_3 H10C_3 108.6 . . ?
C11_3 C10_3 H10C_3 108.6 . . ?
C9_3 C10_3 H10C_3 108.6 . . ?
C10_3 C11_3 C12_3 107.3(3) . . ?
C10_3 C11_3 H11E_3 110.3 . . ?
C12_3 C11_3 H11E_3 110.3 . . ?
C10_3 C11_3 H11F_3 110.3 . . ?
C12_3 C11_3 H11F_3 110.3 . . ?
H11E_3 C11_3 H11F_3 108.5 . . ?
C11_3 C12_3 C13_3 104.9(3) . . ?
C11_3 C12_3 H12E_3 110.8 . . ?
C13_3 C12_3 H12E_3 110.8 . . ?
C11_3 C12_3 H12F_3 110.8 . . ?
C13_3 C12_3 H12F_3 110.8 . . ?
H12E_3 C12_3 H12F_3 108.8 . . ?
C14_3 C13_3 C9_3 110.1(3) . . ?
C14_3 C13_3 C12_3 117.1(3) . . ?
C9_3 C13_3 C12_3 103.4(3) . . ?
C14_3 C13_3 H13C_3 108.6 . . ?
C9_3 C13_3 H13C_3 108.6 . . ?
C12_3 C13_3 H13C_3 108.6 . . ?
C13_3 C14_3 C15_3 111.6(3) . . ?
C13_3 C14_3 H14E_3 109.3 . . ?
C15_3 C14_3 H14E_3 109.3 . . ?
C13_3 C14_3 H14F_3 109.3 . . ?
C15_3 C14_3 H14F_3 109.3 . . ?
H14E_3 C14_3 H14F_3 108.0 . . ?
C16_3 C15_3 C14_3 124.6(4) . . ?
C16_3 C15_3 S1_3 124.5(3) . . ?
C14_3 C15_3 S1_3 110.9(3) . . ?
C15_3 C16_3 C17_3 122.9(4) . . ?
C15_3 C16_3 C8_3 121.1(4) . . ?
C17_3 C16_3 C8_3 116.0(3) . . ?
O3_3 C17_3 C16_3 122.6(3) . . ?
O3_3 C17_3 C18_3 116.7(4) . . ?
C16_3 C17_3 C18_3 120.7(3) . . ?
C19_3 C18_3 N1_3 123.8(4) . . ?
C19_3 C18_3 C17_3 123.6(4) . . ?
N1_3 C18_3 C17_3 112.6(3) . . ?
C18_3 C19_3 S1_3 124.2(3) . . ?
C18_3 C19_3 H19B_3 117.9 . . ?
S1_3 C19_3 H19B_3 117.9 . . ?
O5_3 C20_3 O4_3 125.1(4) . . ?
O5_3 C20_3 N1_3 125.6(4) . . ?
O4_3 C20_3 N1_3 109.2(4) . . ?
C3_3 C21_3 H21G_3 109.5 . . ?
C3_3 C21_3 H21H_3 109.5 . . ?
H21G_3 C21_3 H21H_3 109.5 . . ?
C3_3 C21_3 H21I_3 109.5 . . ?
H21G_3 C21_3 H21I_3 109.5 . . ?
H21H_3 C21_3 H21I_3 109.5 . . ?
C10_3 C22_3 H22C_3 109.5 . . ?
C10_3 C22_3 H22D_3 109.5 . . ?
H22C_3 C22_3 H22D_3 109.5 . . ?
C10_3 C22_3 H22I_3 109.5 . . ?
H22C_3 C22_3 H22I_3 109.5 . . ?
H22D_3 C22_3 H22I_3 109.5 . . ?
O4_3 C23_3 H23G_3 109.5 . . ?
O4_3 C23_3 H23H_3 109.5 . . ?
H23G_3 C23_3 H23H_3 109.5 . . ?
O4_3 C23_3 H23I_3 109.5 . . ?
H23G_3 C23_3 H23I_3 109.5 . . ?
H23H_3 C23_3 H23I_3 109.5 . . ?
C19_4 S1_4 C15_4 104.15(19) . . ?
C1_4 O1_4 H1O_4 109.5 . . ?
C20_4 O4_4 C23_4 114.4(3) . . ?
C20_4 N1_4 C18_4 127.4(3) . . ?
C20_4 N1_4 H1N_4 118(3) . . ?
C18_4 N1_4 H1N_4 114(3) . . ?
O2_4 C1_4 O1_4 121.8(4) . . ?
O2_4 C1_4 C2_4 126.6(4) . . ?
O1_4 C1_4 C2_4 111.6(3) . . ?
C3_4 C2_4 C1_4 125.3(4) . . ?
C3_4 C2_4 H2B_4 117.3 . . ?
C1_4 C2_4 H2B_4 117.3 . . ?
C2_4 C3_4 C21_4 121.5(4) . . ?
C2_4 C3_4 C4_4 124.1(4) . . ?
C21_4 C3_4 C4_4 114.5(4) . . ?
C3_4 C4_4 C5_4 112.0(3) . . ?
C3_4 C4_4 H4C_4 109.2 . . ?
C5_4 C4_4 H4C_4 109.2 . . ?
C3_4 C4_4 H4D_4 109.2 . . ?
C5_4 C4_4 H4D_4 109.2 . . ?
H4C_4 C4_4 H4D_4 107.9 . . ?
C6_4 C5_4 C4_4 109.5(3) . . ?
C6_4 C5_4 H5A_4 109.8 . . ?
C4_4 C5_4 H5A_4 109.8 . . ?
C6_4 C5_4 H5B_4 109.8 . . ?
C4_4 C5_4 H5B_4 109.8 . . ?
H5A_4 C5_4 H5B_4 108.2 . . ?
C7_4 C6_4 C5_4 124.8(4) . . ?
C7_4 C6_4 H6A_4 117.6 . . ?
C5_4 C6_4 H6A_4 117.6 . . ?
C6_4 C7_4 C8_4 124.8(4) . . ?
C6_4 C7_4 H7A_4 117.6 . . ?
C8_4 C7_4 H7A_4 117.6 . . ?
C7_4 C8_4 C16_4 111.7(3) . . ?
C7_4 C8_4 C9_4 111.5(3) . . ?
C16_4 C8_4 C9_4 108.9(3) . . ?
C7_4 C8_4 H8A_4 108.2 . . ?
C16_4 C8_4 H8A_4 108.2 . . ?
C9_4 C8_4 H8A_4 108.2 . . ?
C13_4 C9_4 C10_4 104.6(3) . . ?
C13_4 C9_4 C8_4 111.8(3) . . ?
C10_4 C9_4 C8_4 117.9(3) . . ?
C13_4 C9_4 H9A_4 107.4 . . ?
C10_4 C9_4 H9A_4 107.4 . . ?
C8_4 C9_4 H9A_4 107.4 . . ?
C9_4 C10_4 C22_4 113.0(4) . . ?
C9_4 C10_4 C11_4 103.5(3) . . ?
C22_4 C10_4 C11_4 114.8(4) . . ?
C9_4 C10_4 H10A_4 108.4 . . ?
C22_4 C10_4 H10A_4 108.4 . . ?
C11_4 C10_4 H10A_4 108.4 . . ?
C10_4 C11_4 C12_4 106.7(3) . . ?
C10_4 C11_4 H11A_4 110.4 . . ?
C12_4 C11_4 H11A_4 110.4 . . ?
C10_4 C11_4 H11B_4 110.4 . . ?
C12_4 C11_4 H11B_4 110.4 . . ?
H11A_4 C11_4 H11B_4 108.6 . . ?
C13_4 C12_4 C11_4 105.1(3) . . ?
C13_4 C12_4 H12C_4 110.7 . . ?
C11_4 C12_4 H12C_4 110.7 . . ?
C13_4 C12_4 H12D_4 110.7 . . ?
C11_4 C12_4 H12D_4 110.7 . . ?
H12C_4 C12_4 H12D_4 108.8 . . ?
C9_4 C13_4 C14_4 108.9(3) . . ?
C9_4 C13_4 C12_4 103.8(3) . . ?
C14_4 C13_4 C12_4 116.4(3) . . ?
C9_4 C13_4 H13B_4 109.2 . . ?
C14_4 C13_4 H13B_4 109.2 . . ?
C12_4 C13_4 H13B_4 109.2 . . ?
C15_4 C14_4 C13_4 112.3(3) . . ?
C15_4 C14_4 H14C_4 109.1 . . ?
C13_4 C14_4 H14C_4 109.1 . . ?
C15_4 C14_4 H14D_4 109.1 . . ?
C13_4 C14_4 H14D_4 109.1 . . ?
H14C_4 C14_4 H14D_4 107.9 . . ?
C16_4 C15_4 C14_4 124.5(4) . . ?
C16_4 C15_4 S1_4 124.6(3) . . ?
C14_4 C15_4 S1_4 110.8(3) . . ?
C15_4 C16_4 C17_4 122.9(4) . . ?
C15_4 C16_4 C8_4 121.1(3) . . ?
C17_4 C16_4 C8_4 116.0(3) . . ?
O3_4 C17_4 C16_4 122.9(3) . . ?
O3_4 C17_4 C18_4 116.4(3) . . ?
C16_4 C17_4 C18_4 120.6(3) . . ?
C19_4 C18_4 N1_4 124.8(4) . . ?
C19_4 C18_4 C17_4 123.0(3) . . ?
N1_4 C18_4 C17_4 112.3(3) . . ?
C18_4 C19_4 S1_4 124.5(3) . . ?
C18_4 C19_4 H19A_4 117.8 . . ?
S1_4 C19_4 H19A_4 117.8 . . ?
O5_4 C20_4 N1_4 127.0(4) . . ?
O5_4 C20_4 O4_4 123.9(4) . . ?
N1_4 C20_4 O4_4 109.2(3) . . ?
C3_4 C21_4 H21D_4 109.5 . . ?
C3_4 C21_4 H21E_4 109.5 . . ?
H21D_4 C21_4 H21E_4 109.5 . . ?
C3_4 C21_4 H21F_4 109.5 . . ?
H21D_4 C21_4 H21F_4 109.5 . . ?
H21E_4 C21_4 H21F_4 109.5 . . ?
C10_4 C22_4 H22A_4 109.5 . . ?
C10_4 C22_4 H22G_4 109.5 . . ?
H22A_4 C22_4 H22G_4 109.5 . . ?
C10_4 C22_4 H22H_4 109.5 . . ?
H22A_4 C22_4 H22H_4 109.5 . . ?
H22G_4 C22_4 H22H_4 109.5 . . ?
O4_4 C23_4 H23D_4 109.5 . . ?
O4_4 C23_4 H23E_4 109.5 . . ?
H23D_4 C23_4 H23E_4 109.5 . . ?
O4_4 C23_4 H23F_4 109.5 . . ?
H23D_4 C23_4 H23F_4 109.5 . . ?
H23E_4 C23_4 H23F_4 109.5 . . ?

loop_
_geom_bond_atom_site_label_1
_geom_bond_atom_site_label_2
_geom_bond_distance
_geom_bond_site_symmetry_2
_geom_bond_publ_flag
S1_1 C19_1 1.700(4) . ?
S1_1 C15_1 1.708(4) . ?
O1_1 C1_1 1.341(5) . ?
O1_1 H1O_1 0.8400 . ?
O2_1 C1_1 1.214(4) . ?
O3_1 C17_1 1.256(4) . ?
O4_1 C20_1 1.336(5) . ?
O4_1 C23_1 1.441(5) . ?
O5_1 C20_1 1.214(5) . ?
N1_1 C20_1 1.355(5) . ?
N1_1 C18_1 1.401(5) . ?
N1_1 H1N_1 0.89(4) . ?
C1_1 C2_1 1.469(5) . ?
C2_1 C3_1 1.337(6) . ?
C2_1 H2A_1 0.9500 . ?
C3_1 C4_1 1.503(5) . ?
C3_1 C21_1 1.517(6) . ?
C4_1 C5_1 1.526(5) . ?
C4_1 H4A_1 0.9900 . ?
C4_1 H4B_1 0.9900 . ?
C5_1 C6_1 1.491(5) . ?
C5_1 H5C_1 0.9900 . ?
C5_1 H5D_1 0.9900 . ?
C6_1 C7_1 1.334(5) . ?
C6_1 H6B_1 0.9500 . ?
C7_1 C8_1 1.506(6) . ?
C7_1 H7B_1 0.9500 . ?
C8_1 C9_1 1.529(5) . ?
C8_1 C16_1 1.530(5) . ?
C8_1 H8C_1 1.0000 . ?
C9_1 C13_1 1.522(5) . ?
C9_1 C10_1 1.527(5) . ?
C9_1 H9C_1 1.0000 . ?
C10_1 C22_1 1.518(6) . ?
C10_1 C11_1 1.541(6) . ?
C10_1 H10B_1 1.0000 . ?
C11_1 C12_1 1.541(6) . ?
C11_1 H11C_1 0.9900 . ?
C11_1 H11D_1 0.9900 . ?
C12_1 C13_1 1.546(6) . ?
C12_1 H12A_1 0.9900 . ?
C12_1 H12B_1 0.9900 . ?
C13_1 C14_1 1.507(6) . ?
C13_1 H13A_1 1.0000 . ?
C14_1 C15_1 1.522(6) . ?
C14_1 H14A_1 0.9900 . ?
C14_1 H14B_1 0.9900 . ?
C15_1 C16_1 1.375(5) . ?
C16_1 C17_1 1.451(5) . ?
C17_1 C18_1 1.459(5) . ?
C18_1 C19_1 1.352(5) . ?
C19_1 H19C_1 0.9500 . ?
C21_1 H21A_1 0.9800 . ?
C21_1 H21B_1 0.9800 . ?
C21_1 H21C_1 0.9800 . ?
C22_1 H22B_1 0.9800 . ?
C22_1 H22E_1 0.9800 . ?
C22_1 H22F_1 0.9800 . ?
C23_1 H23A_1 0.9800 . ?
C23_1 H23B_1 0.9800 . ?
C23_1 H23C_1 0.9800 . ?
S1_2 C19_2 1.691(4) . ?
S1_2 C15_2 1.709(4) . ?
O1_2 C1_2 1.325(5) . ?
O1_2 H1O_2 0.8400 . ?
O2_2 C1_2 1.219(4) . ?
O3_2 C17_2 1.253(4) . ?
O4_2 C20_2 1.341(4) . ?
O4_2 C23_2 1.461(4) . ?
O5_2 C20_2 1.213(4) . ?
N1_2 C20_2 1.362(5) . ?
N1_2 C18_2 1.379(5) . ?
N1_2 H1N_2 0.85(4) . ?
C1_2 C2_2 1.467(5) . ?
C2_2 C3_2 1.325(5) . ?
C2_2 H2D_2 0.9500 . ?
C3_2 C21_2 1.500(5) . ?
C3_2 C4_2 1.517(5) . ?
C4_2 C5_2 1.525(6) . ?
C4_2 H4G_2 0.9900 . ?
C4_2 H4H_2 0.9900 . ?
C5_2 C6_2 1.505(6) . ?
C5_2 H5G_2 0.9900 . ?
C5_2 H5H_2 0.9900 . ?
C6_2 C7_2 1.319(6) . ?
C6_2 H6D_2 0.9500 . ?
C7_2 C8_2 1.512(5) . ?
C7_2 H7D_2 0.9500 . ?
C8_2 C16_2 1.516(5) . ?
C8_2 C9_2 1.537(5) . ?
C8_2 H8D_2 1.0000 . ?
C9_2 C13_2 1.510(6) . ?
C9_2 C10_2 1.524(5) . ?
C9_2 H9D_2 1.0000 . ?
C10_2 C22_2 1.535(6) . ?
C10_2 C11_2 1.538(6) . ?
C10_2 H10D_2 1.0000 . ?
C11_2 C12_2 1.552(6) . ?
C11_2 H11G_2 0.9900 . ?
C11_2 H11H_2 0.9900 . ?
C12_2 C13_2 1.534(6) . ?
C12_2 H12G_2 0.9900 . ?
C12_2 H12H_2 0.9900 . ?
C13_2 C14_2 1.526(6) . ?
C13_2 H13D_2 1.0000 . ?
C14_2 C15_2 1.526(6) . ?
C14_2 H14G_2 0.9900 . ?
C14_2 H14H_2 0.9900 . ?
C15_2 C16_2 1.365(5) . ?
C16_2 C17_2 1.442(5) . ?
C17_2 C18_2 1.472(5) . ?
C18_2 C19_2 1.353(5) . ?
C19_2 H19D_2 0.9500 . ?
C21_2 H21J_2 0.9800 . ?
C21_2 H21K_2 0.9800 . ?
C21_2 H21L_2 0.9800 . ?
C22_2 H22J_2 0.9800 . ?
C22_2 H22K_2 0.9800 . ?
C22_2 H22L_2 0.9800 . ?
C23_2 H23J_2 0.9800 . ?
C23_2 H23K_2 0.9800 . ?
C23_2 H23L_2 0.9800 . ?
S1_3 C19_3 1.700(4) . ?
S1_3 C15_3 1.714(4) . ?
O1_3 C1_3 1.338(5) . ?
O1_3 H1O_3 0.8400 . ?
O2_3 C1_3 1.214(5) . ?
O3_3 C17_3 1.259(4) . ?
O4_3 C20_3 1.341(5) . ?
O4_3 C23_3 1.452(5) . ?
O5_3 C20_3 1.203(5) . ?
N1_3 C20_3 1.370(5) . ?
N1_3 C18_3 1.402(5) . ?
N1_3 H1N_3 0.89(4) . ?
C1_3 C2_3 1.464(5) . ?
C2_3 C3_3 1.340(6) . ?
C2_3 H2C_3 0.9500 . ?
C3_3 C4_3 1.494(6) . ?
C3_3 C21_3 1.513(5) . ?
C4_3 C5_3 1.542(5) . ?
C4_3 H4E_3 0.9900 . ?
C4_3 H4F_3 0.9900 . ?
C5_3 C6_3 1.489(6) . ?
C5_3 H5E_3 0.9900 . ?
C5_3 H5F_3 0.9900 . ?
C6_3 C7_3 1.324(5) . ?
C6_3 H6C_3 0.9500 . ?
C7_3 C8_3 1.519(5) . ?
C7_3 H7C_3 0.9500 . ?
C8_3 C9_3 1.522(5) . ?
C8_3 C16_3 1.540(5) . ?
C8_3 H8B_3 1.0000 . ?
C9_3 C13_3 1.518(5) . ?
C9_3 C10_3 1.534(5) . ?
C9_3 H9B_3 1.0000 . ?
C10_3 C22_3 1.525(6) . ?
C10_3 C11_3 1.529(6) . ?
C10_3 H10C_3 1.0000 . ?
C11_3 C12_3 1.541(6) . ?
C11_3 H11E_3 0.9900 . ?
C11_3 H11F_3 0.9900 . ?
C12_3 C13_3 1.546(6) . ?
C12_3 H12E_3 0.9900 . ?
C12_3 H12F_3 0.9900 . ?
C13_3 C14_3 1.513(6) . ?
C13_3 H13C_3 1.0000 . ?
C14_3 C15_3 1.525(6) . ?
C14_3 H14E_3 0.9900 . ?
C14_3 H14F_3 0.9900 . ?
C15_3 C16_3 1.365(5) . ?
C16_3 C17_3 1.436(5) . ?
C17_3 C18_3 1.462(5) . ?
C18_3 C19_3 1.351(5) . ?
C19_3 H19B_3 0.9500 . ?
C21_3 H21G_3 0.9800 . ?
C21_3 H21H_3 0.9800 . ?
C21_3 H21I_3 0.9800 . ?
C22_3 H22C_3 0.9800 . ?
C22_3 H22D_3 0.9800 . ?
C22_3 H22I_3 0.9800 . ?
C23_3 H23G_3 0.9800 . ?
C23_3 H23H_3 0.9800 . ?
C23_3 H23I_3 0.9800 . ?
S1_4 C19_4 1.685(4) . ?
S1_4 C15_4 1.714(4) . ?
O1_4 C1_4 1.337(5) . ?
O1_4 H1O_4 0.8400 . ?
O2_4 C1_4 1.212(5) . ?
O3_4 C17_4 1.262(4) . ?
O4_4 C20_4 1.355(4) . ?
O4_4 C23_4 1.452(4) . ?
O5_4 C20_4 1.208(4) . ?
N1_4 C20_4 1.354(5) . ?
N1_4 C18_4 1.394(5) . ?
N1_4 H1N_4 0.89(4) . ?
C1_4 C2_4 1.462(5) . ?
C2_4 C3_4 1.341(6) . ?
C2_4 H2B_4 0.9500 . ?
C3_4 C21_4 1.503(5) . ?
C3_4 C4_4 1.510(6) . ?
C4_4 C5_4 1.526(5) . ?
C4_4 H4C_4 0.9900 . ?
C4_4 H4D_4 0.9900 . ?
C5_4 C6_4 1.504(6) . ?
C5_4 H5A_4 0.9900 . ?
C5_4 H5B_4 0.9900 . ?
C6_4 C7_4 1.319(5) . ?
C6_4 H6A_4 0.9500 . ?
C7_4 C8_4 1.504(5) . ?
C7_4 H7A_4 0.9500 . ?
C8_4 C16_4 1.529(5) . ?
C8_4 C9_4 1.535(5) . ?
C8_4 H8A_4 1.0000 . ?
C9_4 C13_4 1.510(5) . ?
C9_4 C10_4 1.528(5) . ?
C9_4 H9A_4 1.0000 . ?
C10_4 C22_4 1.531(6) . ?
C10_4 C11_4 1.549(6) . ?
C10_4 H10A_4 1.0000 . ?
C11_4 C12_4 1.551(6) . ?
C11_4 H11A_4 0.9900 . ?
C11_4 H11B_4 0.9900 . ?
C12_4 C13_4 1.533(6) . ?
C12_4 H12C_4 0.9900 . ?
C12_4 H12D_4 0.9900 . ?
C13_4 C14_4 1.524(5) . ?
C13_4 H13B_4 1.0000 . ?
C14_4 C15_4 1.523(5) . ?
C14_4 H14C_4 0.9900 . ?
C14_4 H14D_4 0.9900 . ?
C15_4 C16_4 1.353(5) . ?
C16_4 C17_4 1.440(5) . ?
C17_4 C18_4 1.462(5) . ?
C18_4 C19_4 1.362(5) . ?
C19_4 H19A_4 0.9500 . ?
C21_4 H21D_4 0.9800 . ?
C21_4 H21E_4 0.9800 . ?
C21_4 H21F_4 0.9800 . ?
C22_4 H22A_4 0.9800 . ?
C22_4 H22G_4 0.9800 . ?
C22_4 H22H_4 0.9800 . ?
C23_4 H23D_4 0.9800 . ?
C23_4 H23E_4 0.9800 . ?
C23_4 H23F_4 0.9800 . ?

loop_
_geom_hbond_atom_site_label_D
_geom_hbond_atom_site_label_H
_geom_hbond_atom_site_label_A
_geom_hbond_distance_DH
_geom_hbond_distance_HA
_geom_hbond_distance_DA
_geom_hbond_angle_DHA
_geom_hbond_site_symmetry_A
O1_1 H1O_1 O3_3 0.84 1.89 2.704(4) 162.1 .
O1_2 H1O_2 O3_4 0.84 1.87 2.708(4) 179.1 .
O1_3 H1O_3 O3_1 0.84 1.87 2.710(4) 174.3 1_554
O1_4 H1O_4 O3_2 0.84 1.92 2.757(4) 176.0 1_554

loop_
_geom_torsion_atom_site_label_1
_geom_torsion_atom_site_label_2
_geom_torsion_atom_site_label_3
_geom_torsion_atom_site_label_4
_geom_torsion
_geom_torsion_site_symmetry_1
_geom_torsion_site_symmetry_2
_geom_torsion_site_symmetry_3
_geom_torsion_site_symmetry_4
_geom_torsion_publ_flag
O2_1 C1_1 C2_1 C3_1 -10.3(7) . . . . ?
O1_1 C1_1 C2_1 C3_1 171.2(4) . . . . ?
C1_1 C2_1 C3_1 C4_1 -1.5(6) . . . . ?
C1_1 C2_1 C3_1 C21_1 177.2(4) . . . . ?
C2_1 C3_1 C4_1 C5_1 90.5(5) . . . . ?
C21_1 C3_1 C4_1 C5_1 -88.2(4) . . . . ?
C3_1 C4_1 C5_1 C6_1 163.7(4) . . . . ?
C4_1 C5_1 C6_1 C7_1 111.5(5) . . . . ?
C5_1 C6_1 C7_1 C8_1 -177.7(4) . . . . ?
C6_1 C7_1 C8_1 C9_1 -103.9(4) . . . . ?
C6_1 C7_1 C8_1 C16_1 132.9(4) . . . . ?
C7_1 C8_1 C9_1 C13_1 -77.8(4) . . . . ?
C16_1 C8_1 C9_1 C13_1 44.9(4) . . . . ?
C7_1 C8_1 C9_1 C10_1 41.9(5) . . . . ?
C16_1 C8_1 C9_1 C10_1 164.7(3) . . . . ?
C13_1 C9_1 C10_1 C22_1 -166.9(4) . . . . ?
C8_1 C9_1 C10_1 C22_1 68.4(5) . . . . ?
C13_1 C9_1 C10_1 C11_1 -41.0(4) . . . . ?
C8_1 C9_1 C10_1 C11_1 -165.7(4) . . . . ?
C22_1 C10_1 C11_1 C12_1 150.8(4) . . . . ?
C9_1 C10_1 C11_1 C12_1 25.2(5) . . . . ?
C10_1 C11_1 C12_1 C13_1 -0.1(5) . . . . ?
C10_1 C9_1 C13_1 C14_1 166.8(3) . . . . ?
C8_1 C9_1 C13_1 C14_1 -65.1(4) . . . . ?
C10_1 C9_1 C13_1 C12_1 41.5(4) . . . . ?
C8_1 C9_1 C13_1 C12_1 169.6(3) . . . . ?
C11_1 C12_1 C13_1 C14_1 -146.4(4) . . . . ?
C11_1 C12_1 C13_1 C9_1 -25.3(4) . . . . ?
C9_1 C13_1 C14_1 C15_1 48.9(5) . . . . ?
C12_1 C13_1 C14_1 C15_1 166.9(3) . . . . ?
C13_1 C14_1 C15_1 C16_1 -19.3(6) . . . . ?
C13_1 C14_1 C15_1 S1_1 161.7(3) . . . . ?
C19_1 S1_1 C15_1 C16_1 2.1(4) . . . . ?
C19_1 S1_1 C15_1 C14_1 -178.9(3) . . . . ?
C14_1 C15_1 C16_1 C17_1 -178.8(4) . . . . ?
S1_1 C15_1 C16_1 C17_1 0.2(6) . . . . ?
C14_1 C15_1 C16_1 C8_1 1.3(6) . . . . ?
S1_1 C15_1 C16_1 C8_1 -179.8(3) . . . . ?
C7_1 C8_1 C16_1 C15_1 110.6(4) . . . . ?
C9_1 C8_1 C16_1 C15_1 -13.8(5) . . . . ?
C7_1 C8_1 C16_1 C17_1 -69.3(4) . . . . ?
C9_1 C8_1 C16_1 C17_1 166.3(3) . . . . ?
C15_1 C16_1 C17_1 O3_1 178.4(4) . . . . ?
C8_1 C16_1 C17_1 O3_1 -1.7(6) . . . . ?
C15_1 C16_1 C17_1 C18_1 -3.5(6) . . . . ?
C8_1 C16_1 C17_1 C18_1 176.4(4) . . . . ?
C20_1 N1_1 C18_1 C19_1 8.4(7) . . . . ?
C20_1 N1_1 C18_1 C17_1 -170.8(4) . . . . ?
O3_1 C17_1 C18_1 C19_1 -177.5(4) . . . . ?
C16_1 C17_1 C18_1 C19_1 4.4(6) . . . . ?
O3_1 C17_1 C18_1 N1_1 1.7(5) . . . . ?
C16_1 C17_1 C18_1 N1_1 -176.4(4) . . . . ?
N1_1 C18_1 C19_1 S1_1 179.2(3) . . . . ?
C17_1 C18_1 C19_1 S1_1 -1.7(6) . . . . ?
C15_1 S1_1 C19_1 C18_1 -1.3(4) . . . . ?
C23_1 O4_1 C20_1 O5_1 3.8(6) . . . . ?
C23_1 O4_1 C20_1 N1_1 -175.7(4) . . . . ?
C18_1 N1_1 C20_1 O5_1 2.9(7) . . . . ?
C18_1 N1_1 C20_1 O4_1 -177.6(4) . . . . ?
O2_2 C1_2 C2_2 C3_2 9.4(7) . . . . ?
O1_2 C1_2 C2_2 C3_2 -168.8(4) . . . . ?
C1_2 C2_2 C3_2 C21_2 177.1(4) . . . . ?
C1_2 C2_2 C3_2 C4_2 -5.9(6) . . . . ?
C2_2 C3_2 C4_2 C5_2 -80.4(5) . . . . ?
C21_2 C3_2 C4_2 C5_2 96.7(4) . . . . ?
C3_2 C4_2 C5_2 C6_2 173.0(4) . . . . ?
C4_2 C5_2 C6_2 C7_2 100.0(5) . . . . ?
C5_2 C6_2 C7_2 C8_2 -179.8(4) . . . . ?
C6_2 C7_2 C8_2 C16_2 -31.1(6) . . . . ?
C6_2 C7_2 C8_2 C9_2 93.8(5) . . . . ?
C7_2 C8_2 C9_2 C13_2 -78.9(4) . . . . ?
C16_2 C8_2 C9_2 C13_2 46.9(4) . . . . ?
C7_2 C8_2 C9_2 C10_2 41.4(5) . . . . ?
C16_2 C8_2 C9_2 C10_2 167.1(4) . . . . ?
C13_2 C9_2 C10_2 C22_2 -166.1(3) . . . . ?
C8_2 C9_2 C10_2 C22_2 69.3(5) . . . . ?
C13_2 C9_2 C10_2 C11_2 -42.5(4) . . . . ?
C8_2 C9_2 C10_2 C11_2 -167.0(4) . . . . ?
C9_2 C10_2 C11_2 C12_2 26.9(5) . . . . ?
C22_2 C10_2 C11_2 C12_2 149.7(4) . . . . ?
C10_2 C11_2 C12_2 C13_2 -1.9(5) . . . . ?
C10_2 C9_2 C13_2 C14_2 166.2(3) . . . . ?
C8_2 C9_2 C13_2 C14_2 -65.5(4) . . . . ?
C10_2 C9_2 C13_2 C12_2 41.7(4) . . . . ?
C8_2 C9_2 C13_2 C12_2 170.0(3) . . . . ?
C11_2 C12_2 C13_2 C9_2 -24.1(5) . . . . ?
C11_2 C12_2 C13_2 C14_2 -143.8(4) . . . . ?
C9_2 C13_2 C14_2 C15_2 49.0(5) . . . . ?
C12_2 C13_2 C14_2 C15_2 165.7(4) . . . . ?
C13_2 C14_2 C15_2 C16_2 -19.3(6) . . . . ?
C13_2 C14_2 C15_2 S1_2 162.4(3) . . . . ?
C19_2 S1_2 C15_2 C16_2 0.0(4) . . . . ?
C19_2 S1_2 C15_2 C14_2 178.3(3) . . . . ?
C14_2 C15_2 C16_2 C17_2 -179.1(4) . . . . ?
S1_2 C15_2 C16_2 C17_2 -1.0(6) . . . . ?
C14_2 C15_2 C16_2 C8_2 2.3(6) . . . . ?
S1_2 C15_2 C16_2 C8_2 -179.6(3) . . . . ?
C7_2 C8_2 C16_2 C15_2 110.3(4) . . . . ?
C9_2 C8_2 C16_2 C15_2 -15.4(5) . . . . ?
C7_2 C8_2 C16_2 C17_2 -68.4(4) . . . . ?
C9_2 C8_2 C16_2 C17_2 165.9(3) . . . . ?
C15_2 C16_2 C17_2 O3_2 -179.0(4) . . . . ?
C8_2 C16_2 C17_2 O3_2 -0.3(5) . . . . ?
C15_2 C16_2 C17_2 C18_2 1.3(6) . . . . ?
C8_2 C16_2 C17_2 C18_2 -180.0(3) . . . . ?
C20_2 N1_2 C18_2 C19_2 -8.8(7) . . . . ?
C20_2 N1_2 C18_2 C17_2 171.9(4) . . . . ?
O3_2 C17_2 C18_2 C19_2 179.7(4) . . . . ?
C16_2 C17_2 C18_2 C19_2 -0.6(6) . . . . ?
O3_2 C17_2 C18_2 N1_2 -0.9(5) . . . . ?
C16_2 C17_2 C18_2 N1_2 178.8(4) . . . . ?
N1_2 C18_2 C19_2 S1_2 -179.8(3) . . . . ?
C17_2 C18_2 C19_2 S1_2 -0.5(6) . . . . ?
C15_2 S1_2 C19_2 C18_2 0.7(4) . . . . ?
C23_2 O4_2 C20_2 O5_2 0.2(6) . . . . ?
C23_2 O4_2 C20_2 N1_2 -179.6(3) . . . . ?
C18_2 N1_2 C20_2 O5_2 5.6(7) . . . . ?
C18_2 N1_2 C20_2 O4_2 -174.5(4) . . . . ?
O2_3 C1_3 C2_3 C3_3 -14.7(7) . . . . ?
O1_3 C1_3 C2_3 C3_3 167.7(4) . . . . ?
C1_3 C2_3 C3_3 C4_3 -0.8(6) . . . . ?
C1_3 C2_3 C3_3 C21_3 176.0(4) . . . . ?
C2_3 C3_3 C4_3 C5_3 90.6(5) . . . . ?
C21_3 C3_3 C4_3 C5_3 -86.3(4) . . . . ?
C3_3 C4_3 C5_3 C6_3 171.2(4) . . . . ?
C4_3 C5_3 C6_3 C7_3 109.9(5) . . . . ?
C5_3 C6_3 C7_3 C8_3 -175.7(4) . . . . ?
C6_3 C7_3 C8_3 C9_3 -107.2(4) . . . . ?
C6_3 C7_3 C8_3 C16_3 129.8(4) . . . . ?
C7_3 C8_3 C9_3 C13_3 -73.4(4) . . . . ?
C16_3 C8_3 C9_3 C13_3 49.2(4) . . . . ?
C7_3 C8_3 C9_3 C10_3 46.5(5) . . . . ?
C16_3 C8_3 C9_3 C10_3 169.1(3) . . . . ?
C13_3 C9_3 C10_3 C22_3 -165.8(4) . . . . ?
C8_3 C9_3 C10_3 C22_3 69.3(5) . . . . ?
C13_3 C9_3 C10_3 C11_3 -41.1(4) . . . . ?
C8_3 C9_3 C10_3 C11_3 -166.0(4) . . . . ?
C22_3 C10_3 C11_3 C12_3 147.6(4) . . . . ?
C9_3 C10_3 C11_3 C12_3 24.5(5) . . . . ?
C10_3 C11_3 C12_3 C13_3 0.8(5) . . . . ?
C8_3 C9_3 C13_3 C14_3 -64.3(4) . . . . ?
C10_3 C9_3 C13_3 C14_3 167.8(3) . . . . ?
C8_3 C9_3 C13_3 C12_3 169.9(3) . . . . ?
C10_3 C9_3 C13_3 C12_3 42.0(4) . . . . ?
C11_3 C12_3 C13_3 C14_3 -147.5(4) . . . . ?
C11_3 C12_3 C13_3 C9_3 -26.2(5) . . . . ?
C9_3 C13_3 C14_3 C15_3 44.1(5) . . . . ?
C12_3 C13_3 C14_3 C15_3 161.7(4) . . . . ?
C13_3 C14_3 C15_3 C16_3 -15.2(6) . . . . ?
C13_3 C14_3 C15_3 S1_3 165.1(3) . . . . ?
C19_3 S1_3 C15_3 C16_3 -1.9(4) . . . . ?
C19_3 S1_3 C15_3 C14_3 177.8(3) . . . . ?
C14_3 C15_3 C16_3 C17_3 -177.3(4) . . . . ?
S1_3 C15_3 C16_3 C17_3 2.4(6) . . . . ?
C14_3 C15_3 C16_3 C8_3 2.1(6) . . . . ?
S1_3 C15_3 C16_3 C8_3 -178.2(3) . . . . ?
C7_3 C8_3 C16_3 C15_3 106.4(4) . . . . ?
C9_3 C8_3 C16_3 C15_3 -18.5(5) . . . . ?
C7_3 C8_3 C16_3 C17_3 -74.1(4) . . . . ?
C9_3 C8_3 C16_3 C17_3 161.0(3) . . . . ?
C15_3 C16_3 C17_3 O3_3 -179.6(4) . . . . ?
C8_3 C16_3 C17_3 O3_3 0.9(6) . . . . ?
C15_3 C16_3 C17_3 C18_3 -1.9(6) . . . . ?
C8_3 C16_3 C17_3 C18_3 178.6(4) . . . . ?
C20_3 N1_3 C18_3 C19_3 19.5(7) . . . . ?
C20_3 N1_3 C18_3 C17_3 -159.8(4) . . . . ?
O3_3 C17_3 C18_3 C19_3 179.1(4) . . . . ?
C16_3 C17_3 C18_3 C19_3 1.2(6) . . . . ?
O3_3 C17_3 C18_3 N1_3 -1.5(5) . . . . ?
C16_3 C17_3 C18_3 N1_3 -179.4(4) . . . . ?
N1_3 C18_3 C19_3 S1_3 179.6(3) . . . . ?
C17_3 C18_3 C19_3 S1_3 -1.1(6) . . . . ?
C15_3 S1_3 C19_3 C18_3 1.3(5) . . . . ?
C23_3 O4_3 C20_3 O5_3 2.5(6) . . . . ?
C23_3 O4_3 C20_3 N1_3 -177.9(4) . . . . ?
C18_3 N1_3 C20_3 O5_3 0.9(7) . . . . ?
C18_3 N1_3 C20_3 O4_3 -178.7(4) . . . . ?
O2_4 C1_4 C2_4 C3_4 -4.3(7) . . . . ?
O1_4 C1_4 C2_4 C3_4 177.9(4) . . . . ?
C1_4 C2_4 C3_4 C21_4 172.5(4) . . . . ?
C1_4 C2_4 C3_4 C4_4 -6.8(6) . . . . ?
C2_4 C3_4 C4_4 C5_4 91.8(5) . . . . ?
C21_4 C3_4 C4_4 C5_4 -87.5(4) . . . . ?
C3_4 C4_4 C5_4 C6_4 -176.4(3) . . . . ?
C4_4 C5_4 C6_4 C7_4 114.4(4) . . . . ?
C5_4 C6_4 C7_4 C8_4 179.4(4) . . . . ?
C6_4 C7_4 C8_4 C16_4 144.6(4) . . . . ?
C6_4 C7_4 C8_4 C9_4 -93.3(5) . . . . ?
C7_4 C8_4 C9_4 C13_4 -69.7(4) . . . . ?
C16_4 C8_4 C9_4 C13_4 54.0(4) . . . . ?
C7_4 C8_4 C9_4 C10_4 51.5(5) . . . . ?
C16_4 C8_4 C9_4 C10_4 175.2(3) . . . . ?
C13_4 C9_4 C10_4 C22_4 -160.9(3) . . . . ?
C8_4 C9_4 C10_4 C22_4 74.2(5) . . . . ?
C13_4 C9_4 C10_4 C11_4 -36.1(4) . . . . ?
C8_4 C9_4 C10_4 C11_4 -161.0(4) . . . . ?
C9_4 C10_4 C11_4 C12_4 17.7(5) . . . . ?
C22_4 C10_4 C11_4 C12_4 141.3(4) . . . . ?
C10_4 C11_4 C12_4 C13_4 6.8(5) . . . . ?
C10_4 C9_4 C13_4 C14_4 165.5(3) . . . . ?
C8_4 C9_4 C13_4 C14_4 -65.9(4) . . . . ?
C10_4 C9_4 C13_4 C12_4 40.9(4) . . . . ?
C8_4 C9_4 C13_4 C12_4 169.5(3) . . . . ?
C11_4 C12_4 C13_4 C9_4 -29.0(5) . . . . ?
C11_4 C12_4 C13_4 C14_4 -148.6(4) . . . . ?
C9_4 C13_4 C14_4 C15_4 42.5(5) . . . . ?
C12_4 C13_4 C14_4 C15_4 159.4(4) . . . . ?
C13_4 C14_4 C15_4 C16_4 -12.7(6) . . . . ?
C13_4 C14_4 C15_4 S1_4 169.1(3) . . . . ?
C19_4 S1_4 C15_4 C16_4 -2.2(4) . . . . ?
C19_4 S1_4 C15_4 C14_4 175.9(3) . . . . ?
C14_4 C15_4 C16_4 C17_4 -178.8(4) . . . . ?
S1_4 C15_4 C16_4 C17_4 -0.8(6) . . . . ?
C14_4 C15_4 C16_4 C8_4 2.3(6) . . . . ?
S1_4 C15_4 C16_4 C8_4 -179.8(3) . . . . ?
C7_4 C8_4 C16_4 C15_4 101.6(4) . . . . ?
C9_4 C8_4 C16_4 C15_4 -22.0(5) . . . . ?
C7_4 C8_4 C16_4 C17_4 -77.4(4) . . . . ?
C9_4 C8_4 C16_4 C17_4 159.0(3) . . . . ?
C15_4 C16_4 C17_4 O3_4 -176.1(4) . . . . ?
C8_4 C16_4 C17_4 O3_4 2.9(6) . . . . ?
C15_4 C16_4 C17_4 C18_4 5.0(6) . . . . ?
C8_4 C16_4 C17_4 C18_4 -176.1(3) . . . . ?
C20_4 N1_4 C18_4 C19_4 4.3(7) . . . . ?
C20_4 N1_4 C18_4 C17_4 -176.9(4) . . . . ?
O3_4 C17_4 C18_4 C19_4 175.4(4) . . . . ?
C16_4 C17_4 C18_4 C19_4 -5.6(6) . . . . ?
O3_4 C17_4 C18_4 N1_4 -3.3(5) . . . . ?
C16_4 C17_4 C18_4 N1_4 175.6(3) . . . . ?
N1_4 C18_4 C19_4 S1_4 -179.4(3) . . . . ?
C17_4 C18_4 C19_4 S1_4 2.0(6) . . . . ?
C15_4 S1_4 C19_4 C18_4 1.6(4) . . . . ?
C18_4 N1_4 C20_4 O5_4 -3.0(7) . . . . ?
C18_4 N1_4 C20_4 O4_4 176.6(4) . . . . ?
C23_4 O4_4 C20_4 O5_4 -4.3(6) . . . . ?
C23_4 O4_4 C20_4 N1_4 176.1(3) . . . . ?
